data_7020341
loop_
_publ_author_name
'Faust, Thomas B.'
'Tuna, Floriana'
'Timco, Grigore A.'
'Affronte, Marco'
'Bellini, Valerio'
'Wernsdorfer, Wolfgang'
'Winpenny, Richard E. P.'

_publ_section_title
;
 Controlling magnetic communication through aromatic bridges by variation
 in torsion angle.
;
_journal_issue 44
_journal_name_full 'Dalton transactions (Cambridge, England : 2003)'
_journal_page_first 13626
_journal_page_last 13631
_journal_paper_doi 10.1039/c2dt31292a
_journal_volume 41
_journal_year 2012
_chemical_absolute_configuration rm
_chemical_formula_moiety 'C180 H314 Cr14 F6 N4 Ni2 O70, 1(C2 H3 N), 3(C H Cl3)'
_chemical_formula_sum 'C185 H320 Cl9 Cr14 F6 N5 Ni2 O70'
_chemical_formula_weight 5012.93
_chemical_melting_point ?
_chemical_name_common '[Cr7Ni(Etglu)F3Piv15]2(tmbp)'
_chemical_name_systematic
;
?
;
_space_group_IT_number 5
_symmetry_cell_setting monoclinic
_symmetry_space_group_name_Hall 'C 2y'
_symmetry_space_group_name_H-M 'C 1 2 1'
_atom_sites_solution_hydrogens geom
_atom_sites_solution_primary direct
_atom_sites_solution_secondary difmap
_audit_creation_method SHELXL-97
_cell_angle_alpha 90.00
_cell_angle_beta 125.176(9)
_cell_angle_gamma 90.00
_cell_formula_units_Z 4
_cell_length_a 53.505(4)
_cell_length_b 17.0141(5)
_cell_length_c 35.9017(19)
_cell_measurement_temperature 100(2)
_cell_volume 26714(4)
_computing_cell_refinement
;
CrysAlis RED, Oxford Diffraction Ltd.,
Version 1.171.32.29 (release 10-06-2008 CrysAlis171 .NET)
(compiled Jun 10 2008,16:49:55)
;
_computing_data_collection
;
CrysAlis CCD, Oxford Diffraction Ltd.,
Version 1.171.32.24 (release 21-04-2008 CrysAlis171 .NET)
(compiled Apr 21 2008,18:23:10)
;
_computing_data_reduction
;
CrysAlis RED, Oxford Diffraction Ltd.,
Version 1.171.32.29 (release 10-06-2008 CrysAlis171 .NET)
(compiled Jun 10 2008,16:49:55)
;
_computing_structure_refinement 'SHELXL-97 (Sheldrick, 1997)'
_computing_structure_solution 'SHELXS-97 (Sheldrick, 1990)'
_diffrn_ambient_temperature 100(2)
_diffrn_detector_area_resol_mean 8.336
_diffrn_measured_fraction_theta_full 0.996
_diffrn_measured_fraction_theta_max 0.996
_diffrn_measurement_device_type 'Oxford Diffraction XCalibur 2'
_diffrn_measurement_method ' phi and omega'
_diffrn_radiation_monochromator graphite
_diffrn_radiation_source 'fine-focus sealed tube'
_diffrn_radiation_type MoK\a
_diffrn_radiation_wavelength 0.71073
_diffrn_reflns_av_R_equivalents 0.0593
_diffrn_reflns_av_sigmaI/netI 0.1379
_diffrn_reflns_limit_h_max 56
_diffrn_reflns_limit_h_min -55
_diffrn_reflns_limit_k_max 17
_diffrn_reflns_limit_k_min -17
_diffrn_reflns_limit_l_max 37
_diffrn_reflns_limit_l_min -29
_diffrn_reflns_number 37135
_diffrn_reflns_theta_full 21.97
_diffrn_reflns_theta_max 21.97
_diffrn_reflns_theta_min 2.93
_exptl_absorpt_coefficient_mu 0.844
_exptl_absorpt_correction_T_max 0.9203
_exptl_absorpt_correction_T_min 0.8167
_exptl_absorpt_correction_type multi-scan
_exptl_absorpt_process_details
;
CrysAlis RED, Oxford Diffraction Ltd.,
Version 1.171.32.29 (release 10-06-2008 CrysAlis171 .NET)
(compiled Jun 10 2008,16:49:55)
Empirical absorption correction using spherical harmonics,
implemented in SCALE3 ABSPACK scaling algorithm.
;
_exptl_crystal_colour purple
_exptl_crystal_density_diffrn 1.246
_exptl_crystal_density_meas ?
_exptl_crystal_density_method 'not measured'
_exptl_crystal_description block
_exptl_crystal_F_000 10496
_exptl_crystal_size_max 0.25
_exptl_crystal_size_mid 0.10
_exptl_crystal_size_min 0.10
_refine_diff_density_max 3.125
_refine_diff_density_min -0.737
_refine_diff_density_rms 0.157
_refine_ls_abs_structure_details 'Flack H D (1983), Acta Cryst. A39, 876-881'
_refine_ls_abs_structure_Flack 0.02(2)
_refine_ls_extinction_method none
_refine_ls_goodness_of_fit_ref 0.996
_refine_ls_hydrogen_treatment constr
_refine_ls_matrix_type full
_refine_ls_number_parameters 2620
_refine_ls_number_reflns 27660
_refine_ls_number_restraints 2676
_refine_ls_restrained_S_all 0.976
_refine_ls_R_factor_all 0.1208
_refine_ls_R_factor_gt 0.0809
_refine_ls_shift/su_max 0.006
_refine_ls_shift/su_mean 0.000
_refine_ls_structure_factor_coef Fsqd
_refine_ls_weighting_details 'calc w=1/[\s^2^(Fo^2^)+(0.1559P)^2^+0.0000P] where P=(Fo^2^+2Fc^2^)/3'
_refine_ls_weighting_scheme calc
_refine_ls_wR_factor_gt 0.2222
_refine_ls_wR_factor_ref 0.2453
_reflns_number_gt 16830
_reflns_number_total 27660
_reflns_threshold_expression >2sigma(I)
_cod_data_source_file c2dt31292a.txt
_cod_data_source_block c2
_cod_depositor_comments
;
The following automatic conversions were performed:

'_chemical_melting_point' value 'unknown' was changed to '?' - the
value is undefined or not given.

'_exptl_absorpt_correction_type'
value 'MULTI-SCAN' changed to 'multi-scan' according to
/home/saulius/struct/CIF-dictionaries/cif_core.dic dictionary named
'cif_core.dic' version 2.4.2 from 2011-04-26.

Automatic conversion script
Id: cif_fix_values 1891 2012-01-12 08:04:46Z andrius 

The following automatic conversions were performed:

'_exptl_crystal_density_meas' value 'not measured' was changed to '?'
- the value is perceived as not measured.

Automatic conversion script
Id: cif_fix_values 3008 2015-01-20 13:52:24Z robertas 
;
_cod_original_cell_volume 26714(2)
_cod_original_sg_symbol_H-M C2
_cod_database_code 7020341

loop_
_symmetry_equiv_pos_as_xyz
'x, y, z'
'-x, y, -z'
'x+1/2, y+1/2, z'
'-x+1/2, y+1/2, -z'

loop_
_atom_site_label
_atom_site_type_symbol
_atom_site_fract_x
_atom_site_fract_y
_atom_site_fract_z
_atom_site_U_iso_or_equiv
_atom_site_adp_type
_atom_site_occupancy
_atom_site_symmetry_multiplicity
_atom_site_calc_flag
_atom_site_refinement_flags
Cl2 Cl 0.0356(3) 0.5502(7) 0.6207(4) 0.215(5) Uani 1 1 d DU
C181 C 0.0491(5) 0.6473(9) 0.6356(5) 0.117(9) Uani 1 1 d DU
H321 H 0.0625 0.6603 0.6261 0.140 Uiso 1 1 calc R
Cr1 Cr -0.12170(5) 0.35211(13) 0.13286(8) 0.0273(6) Uani 1 1 d .
Cr2 Cr -0.08124(5) 0.48023(13) 0.11491(8) 0.0281(6) Uani 1 1 d .
Cr3 Cr -0.08362(5) 0.54731(13) 0.02558(8) 0.0286(6) Uani 1 1 d .
Cr4 Cr -0.11876(5) 0.45978(13) -0.07747(8) 0.0301(6) Uani 1 1 d .
Cr5 Cr -0.16625(5) 0.30320(14) -0.12556(8) 0.0301(6) Uani 1 1 d .
Cr6 Cr -0.17974(6) 0.13560(14) -0.08902(8) 0.0323(6) Uani 1 1 d .
Cr7 Cr -0.17278(5) 0.06597(13) 0.00569(8) 0.0277(6) Uani 1 1 d .
Ni1 Ni -0.14113(4) 0.14877(10) 0.10991(6) 0.0257(5) Uani 1 1 d .
F1 F -0.12024(17) 0.2490(4) 0.1140(3) 0.028(2) Uani 1 1 d .
F2 F -0.13995(16) 0.1230(4) 0.0556(2) 0.030(2) Uani 1 1 d .
F3 F -0.17863(17) 0.1482(4) -0.0354(2) 0.033(2) Uani 1 1 d .
N1 N -0.1653(2) 0.3635(7) 0.0727(4) 0.027(3) Uani 1 1 d .
H1A H -0.1708 0.3137 0.0616 0.032 Uiso 1 1 calc R
O1 O -0.1252(2) 0.4564(6) 0.1508(3) 0.035(3) Uani 1 1 d .
O2 O -0.1088(2) 0.5441(5) 0.1223(3) 0.028(2) Uani 1 1 d .
O3 O -0.0794(2) 0.3432(5) 0.1874(3) 0.032(3) Uani 1 1 d .
O4 O -0.0589(2) 0.4526(6) 0.1799(3) 0.033(3) Uani 1 1 d .
O5 O -0.0552(2) 0.5732(5) 0.1325(3) 0.027(2) Uani 1 1 d .
O6 O -0.0692(2) 0.6361(6) 0.0691(3) 0.035(3) Uani 1 1 d .
O7 O -0.0498(2) 0.4181(5) 0.1141(3) 0.024(2) Uani 1 1 d .
O8 O -0.0443(2) 0.4935(6) 0.0700(3) 0.038(3) Uani 1 1 d .
O9 O -0.0661(2) 0.5973(6) -0.0050(4) 0.039(3) Uani 1 1 d .
O10 O -0.0914(2) 0.5430(6) -0.0723(4) 0.044(3) Uani 1 1 d .
O11 O -0.1221(2) 0.6056(5) -0.0165(3) 0.029(2) Uani 1 1 d .
O12 O -0.1478(2) 0.5389(6) -0.0822(3) 0.034(3) Uani 1 1 d .
O13 O -0.1408(2) 0.4680(5) -0.1443(3) 0.035(3) Uani 1 1 d .
O14 O -0.1788(2) 0.3827(6) -0.1732(3) 0.038(3) Uani 1 1 d .
O15 O -0.0928(2) 0.3770(6) -0.0784(4) 0.039(3) Uani 1 1 d .
O16 O -0.1277(2) 0.2849(6) -0.1208(3) 0.034(3) Uani 1 1 d .
O17 O -0.1859(2) 0.2273(6) -0.1751(3) 0.037(3) Uani 1 1 d .
O18 O -0.1811(3) 0.1114(6) -0.1435(4) 0.039(3) Uani 1 1 d .
O19 O -0.2049(2) 0.3224(5) -0.1314(3) 0.034(3) Uani 1 1 d .
O20 O -0.2167(2) 0.2015(6) -0.1227(3) 0.039(3) Uani 1 1 d .
O21 O -0.2063(2) 0.0452(6) -0.1063(3) 0.041(3) Uani 1 1 d .
O22 O -0.2053(2) 0.0035(5) -0.0460(3) 0.036(3) Uani 1 1 d .
O23 O -0.1432(2) 0.0674(6) -0.0559(4) 0.040(3) Uani 1 1 d .
O24 O -0.1422(2) 0.0132(6) 0.0007(3) 0.036(3) Uani 1 1 d .
O25 O -0.1669(2) -0.0193(5) 0.0462(3) 0.030(2) Uani 1 1 d .
O26 O -0.1586(2) 0.0412(6) 0.1078(3) 0.029(2) Uani 1 1 d .
O27 O -0.2045(2) 0.1092(6) 0.0102(3) 0.033(3) Uani 1 1 d .
O28 O -0.1841(2) 0.1972(5) 0.0658(3) 0.028(2) Uani 1 1 d .
O29 O -0.1435(2) 0.1825(5) 0.1618(3) 0.028(2) Uani 1 1 d .
O30 O -0.1378(2) 0.3158(6) 0.1662(3) 0.038(3) Uani 1 1 d .
O31 O -0.10738(19) 0.3892(5) 0.0958(3) 0.022(2) Uani 1 1 d .
O32 O -0.1047(2) 0.4987(5) 0.0502(3) 0.026(2) Uani 1 1 d .
O33 O -0.0964(2) 0.4522(5) -0.0118(3) 0.026(2) Uani 1 1 d .
O34 O -0.1435(2) 0.3765(5) -0.0755(3) 0.031(3) Uani 1 1 d .
O35 O -0.1544(2) 0.2284(5) -0.0759(3) 0.027(2) Uani 1 1 d .
C1 C -0.1203(3) 0.5289(8) 0.1423(4) 0.028(4) Uani 1 1 d DU
C2 C -0.1309(3) 0.5961(8) 0.1593(4) 0.042(4) Uani 1 1 d DU
C3 C -0.1048(4) 0.6559(8) 0.1848(5) 0.057(5) Uani 1 1 d DU
H2A H -0.0874 0.6313 0.2111 0.086 Uiso 1 1 calc R
H3B H -0.1113 0.6994 0.1943 0.086 Uiso 1 1 calc R
H4C H -0.0994 0.6744 0.1651 0.086 Uiso 1 1 calc R
C4 C -0.1595(3) 0.6320(8) 0.1165(5) 0.054(5) Uani 1 1 d DU
H5A H -0.1555 0.6423 0.0941 0.081 Uiso 1 1 calc R
H6B H -0.1647 0.6802 0.1245 0.081 Uiso 1 1 calc R
H7C H -0.1763 0.5958 0.1043 0.081 Uiso 1 1 calc R
C5 C -0.1387(4) 0.5627(10) 0.1909(6) 0.069(5) Uani 1 1 d DU
H8A H -0.1563 0.5292 0.1738 0.103 Uiso 1 1 calc R
H9B H -0.1431 0.6051 0.2040 0.103 Uiso 1 1 calc R
H10C H -0.1217 0.5329 0.2148 0.103 Uiso 1 1 calc R
C6 C -0.0579(3) 0.3907(9) 0.2011(5) 0.034(4) Uani 1 1 d DU
C7 C -0.0287(3) 0.3796(8) 0.2484(5) 0.054(4) Uani 1 1 d DU
C8 C -0.0192(5) 0.2968(10) 0.2570(8) 0.142(9) Uani 1 1 d DU
H11A H -0.0163 0.2789 0.2344 0.213 Uiso 1 1 calc R
H12B H -0.0348 0.2657 0.2554 0.213 Uiso 1 1 calc R
H13C H -0.0004 0.2917 0.2867 0.213 Uiso 1 1 calc R
C9 C -0.0030(3) 0.4259(9) 0.2559(5) 0.059(5) Uani 1 1 d DU
H14A H -0.0053 0.4797 0.2617 0.088 Uiso 1 1 calc R
H15B H -0.0029 0.4232 0.2293 0.088 Uiso 1 1 calc R
H16C H 0.0158 0.4053 0.2817 0.088 Uiso 1 1 calc R
C10 C -0.0336(6) 0.4033(16) 0.2831(7) 0.150(10) Uani 1 1 d DU
H17A H -0.0476 0.3674 0.2828 0.225 Uiso 1 1 calc R
H18B H -0.0419 0.4554 0.2766 0.225 Uiso 1 1 calc R
H19C H -0.0144 0.4024 0.3126 0.225 Uiso 1 1 calc R
C11 C -0.0543(3) 0.6304(8) 0.1100(5) 0.035(4) Uani 1 1 d DU
C12 C -0.0296(3) 0.6936(8) 0.1402(4) 0.040(4) Uani 1 1 d DU
C13 C -0.0316(4) 0.7184(9) 0.1795(5) 0.064(5) Uani 1 1 d DU
H20A H -0.0150 0.7534 0.1994 0.095 Uiso 1 1 calc R
H21B H -0.0303 0.6727 0.1962 0.095 Uiso 1 1 calc R
H22C H -0.0507 0.7447 0.1675 0.095 Uiso 1 1 calc R
C14 C 0.0016(3) 0.6532(9) 0.1595(6) 0.067(6) Uani 1 1 d DU
H23A H 0.0028 0.6383 0.1348 0.101 Uiso 1 1 calc R
H24B H 0.0034 0.6072 0.1764 0.101 Uiso 1 1 calc R
H25C H 0.0179 0.6891 0.1792 0.101 Uiso 1 1 calc R
C15 C -0.0342(4) 0.7647(7) 0.1114(5) 0.047(4) Uani 1 1 d DU
H26A H -0.0543 0.7858 0.0980 0.070 Uiso 1 1 calc R
H27B H -0.0319 0.7493 0.0877 0.070 Uiso 1 1 calc R
H28C H -0.0192 0.8039 0.1302 0.070 Uiso 1 1 calc R
C16 C -0.0365(3) 0.4362(8) 0.0992(4) 0.028(4) Uani 1 1 d DU
C17 C -0.0087(3) 0.3923(8) 0.1077(4) 0.041(4) Uani 1 1 d DU
C18 C -0.0203(4) 0.3353(9) 0.0680(5) 0.061(5) Uani 1 1 d DU
H29A H -0.0301 0.3643 0.0400 0.091 Uiso 1 1 calc R
H30B H -0.0347 0.2995 0.0666 0.091 Uiso 1 1 calc R
H31C H -0.0034 0.3063 0.0725 0.091 Uiso 1 1 calc R
C19 C 0.0143(3) 0.4475(9) 0.1109(6) 0.057(5) Uani 1 1 d DU
H32A H 0.0162 0.4931 0.1281 0.085 Uiso 1 1 calc R
H33B H 0.0077 0.4631 0.0808 0.085 Uiso 1 1 calc R
H34C H 0.0338 0.4216 0.1258 0.085 Uiso 1 1 calc R
C20 C 0.0061(3) 0.3454(9) 0.1517(5) 0.053(5) Uani 1 1 d DU
H35A H 0.0199 0.3075 0.1532 0.080 Uiso 1 1 calc R
H36B H -0.0094 0.3187 0.1524 0.080 Uiso 1 1 calc R
H37C H 0.0172 0.3803 0.1773 0.080 Uiso 1 1 calc R
C21 C -0.0732(3) 0.5926(9) -0.0432(5) 0.030(4) Uani 1 1 d DU
C22 C -0.0626(3) 0.6589(9) -0.0619(5) 0.057(5) Uani 1 1 d DU
C23 C -0.0443(4) 0.7185(8) -0.0265(5) 0.055(5) Uani 1 1 d DU
H38A H -0.0337 0.6942 0.0030 0.082 Uiso 1 1 calc R
H39B H -0.0576 0.7589 -0.0285 0.082 Uiso 1 1 calc R
H40C H -0.0297 0.7412 -0.0308 0.082 Uiso 1 1 calc R
C24 C -0.0442(5) 0.6217(13) -0.0761(7) 0.109(8) Uani 1 1 d DU
H41A H -0.0365 0.6616 -0.0860 0.164 Uiso 1 1 calc R
H42B H -0.0568 0.5858 -0.1007 0.164 Uiso 1 1 calc R
H43C H -0.0273 0.5937 -0.0508 0.164 Uiso 1 1 calc R
C25 C -0.0908(4) 0.6947(11) -0.1023(6) 0.102(7) Uani 1 1 d DU
H44A H -0.1030 0.7165 -0.0932 0.154 Uiso 1 1 calc R
H45B H -0.1023 0.6550 -0.1250 0.154 Uiso 1 1 calc R
H46C H -0.0852 0.7355 -0.1147 0.154 Uiso 1 1 calc R
C26 C -0.1455(3) 0.5893(8) -0.0550(5) 0.033(4) Uani 1 1 d DU
C27 C -0.1746(3) 0.6383(8) -0.0730(5) 0.045(4) Uani 1 1 d DU
C28 C -0.1709(4) 0.6885(10) -0.0361(6) 0.077(6) Uani 1 1 d DU
H47A H -0.1612 0.6586 -0.0084 0.115 Uiso 1 1 calc R
H48B H -0.1907 0.7058 -0.0446 0.115 Uiso 1 1 calc R
H49C H -0.1585 0.7333 -0.0314 0.115 Uiso 1 1 calc R
C29 C -0.1790(5) 0.6903(10) -0.1110(6) 0.089(6) Uani 1 1 d DU
H50A H -0.1607 0.7199 -0.0997 0.134 Uiso 1 1 calc R
H51B H -0.1957 0.7257 -0.1211 0.134 Uiso 1 1 calc R
H52C H -0.1834 0.6580 -0.1360 0.134 Uiso 1 1 calc R
C30 C -0.2013(3) 0.5857(12) -0.0933(7) 0.089(7) Uani 1 1 d DU
H53A H -0.2066 0.5670 -0.1223 0.134 Uiso 1 1 calc R
H54B H -0.2183 0.6140 -0.0975 0.134 Uiso 1 1 calc R
H55C H -0.1964 0.5418 -0.0734 0.134 Uiso 1 1 calc R
C31 C -0.1633(3) 0.4334(9) -0.1759(5) 0.030(4) Uani 1 1 d DU
C32 C -0.1711(3) 0.4515(7) -0.2246(5) 0.037(4) Uani 1 1 d DU
C33 C -0.1683(3) 0.5393(8) -0.2278(5) 0.049(5) Uani 1 1 d DU
H56A H -0.1719 0.5518 -0.2565 0.074 Uiso 1 1 calc R
H57B H -0.1481 0.5560 -0.2035 0.074 Uiso 1 1 calc R
H58C H -0.1831 0.5658 -0.2252 0.074 Uiso 1 1 calc R
C34 C -0.1477(4) 0.4071(9) -0.2281(6) 0.065(5) Uani 1 1 d DU
H59A H -0.1478 0.3526 -0.2213 0.098 Uiso 1 1 calc R
H60B H -0.1277 0.4287 -0.2068 0.098 Uiso 1 1 calc R
H61C H -0.1530 0.4120 -0.2585 0.098 Uiso 1 1 calc R
C35 C -0.2032(3) 0.4227(9) -0.2608(5) 0.054(5) Uani 1 1 d DU
H62A H -0.2085 0.4376 -0.2904 0.081 Uiso 1 1 calc R
H63B H -0.2174 0.4459 -0.2558 0.081 Uiso 1 1 calc R
H64C H -0.2039 0.3666 -0.2592 0.081 Uiso 1 1 calc R
C36 C -0.1010(4) 0.3113(9) -0.0980(5) 0.036(4) Uani 1 1 d DU
C37 C -0.0761(4) 0.2578(8) -0.0924(4) 0.049(4) Uani 1 1 d DU
C38 C -0.0454(3) 0.2816(10) -0.0538(5) 0.054(5) Uani 1 1 d DU
H65A H -0.0326 0.2360 -0.0408 0.081 Uiso 1 1 calc R
H66B H -0.0468 0.3068 -0.0311 0.081 Uiso 1 1 calc R
H67C H -0.0368 0.3175 -0.0642 0.081 Uiso 1 1 calc R
C39 C -0.0811(5) 0.1748(9) -0.0833(7) 0.098(7) Uani 1 1 d DU
H68A H -0.1004 0.1712 -0.0874 0.147 Uiso 1 1 calc R
H69B H -0.0650 0.1605 -0.0526 0.147 Uiso 1 1 calc R
H70C H -0.0809 0.1397 -0.1041 0.147 Uiso 1 1 calc R
C40 C -0.0774(4) 0.2566(12) -0.1344(6) 0.088(6) Uani 1 1 d DU
H71A H -0.0715 0.3072 -0.1389 0.132 Uiso 1 1 calc R
H72B H -0.0978 0.2447 -0.1599 0.132 Uiso 1 1 calc R
H73C H -0.0636 0.2173 -0.1319 0.132 Uiso 1 1 calc R
C41 C -0.1864(3) 0.1537(8) -0.1754(5) 0.036(4) Uani 1 1 d DU
C42 C -0.1941(3) 0.1132(8) -0.2184(5) 0.055(5) Uani 1 1 d DU
C43 C -0.2214(4) 0.1548(10) -0.2595(5) 0.064(5) Uani 1 1 d DU
H74A H -0.2144 0.1992 -0.2675 0.096 Uiso 1 1 calc R
H75B H -0.2351 0.1724 -0.2521 0.096 Uiso 1 1 calc R
H76C H -0.2319 0.1190 -0.2847 0.096 Uiso 1 1 calc R
C44 C -0.1669(4) 0.1200(11) -0.2206(6) 0.076(6) Uani 1 1 d DU
H77A H -0.1521 0.0806 -0.2015 0.114 Uiso 1 1 calc R
H78B H -0.1579 0.1711 -0.2103 0.114 Uiso 1 1 calc R
H79C H -0.1734 0.1125 -0.2515 0.114 Uiso 1 1 calc R
C45 C -0.2016(5) 0.0284(9) -0.2170(7) 0.107(7) Uani 1 1 d DU
H80A H -0.2065 0.0023 -0.2441 0.161 Uiso 1 1 calc R
H81B H -0.2188 0.0255 -0.2152 0.161 Uiso 1 1 calc R
H82C H -0.1842 0.0034 -0.1908 0.161 Uiso 1 1 calc R
C46 C -0.2223(4) 0.2750(9) -0.1310(5) 0.039(4) Uani 1 1 d DU
C47 C -0.2500(4) 0.3057(8) -0.1373(5) 0.049(4) Uani 1 1 d DU
C48 C -0.2418(5) 0.3596(12) -0.1000(7) 0.108(7) Uani 1 1 d DU
H83A H -0.2380 0.3300 -0.0744 0.162 Uiso 1 1 calc R
H84B H -0.2583 0.3957 -0.1099 0.162 Uiso 1 1 calc R
H85C H -0.2237 0.3883 -0.0912 0.162 Uiso 1 1 calc R
C49 C -0.2674(5) 0.3517(13) -0.1799(7) 0.124(9) Uani 1 1 d DU
H86A H -0.2552 0.3951 -0.1779 0.186 Uiso 1 1 calc R
H87B H -0.2858 0.3713 -0.1844 0.186 Uiso 1 1 calc R
H88C H -0.2726 0.3188 -0.2051 0.186 Uiso 1 1 calc R
C50 C -0.2698(4) 0.2436(12) -0.1400(8) 0.101(7) Uani 1 1 d DU
H89A H -0.2776 0.2130 -0.1671 0.151 Uiso 1 1 calc R
H90B H -0.2866 0.2667 -0.1410 0.151 Uiso 1 1 calc R
H91C H -0.2584 0.2102 -0.1137 0.151 Uiso 1 1 calc R
C51 C -0.2152(3) 0.0013(8) -0.0870(5) 0.037(4) Uani 1 1 d DU
C52 C -0.2424(3) -0.0538(8) -0.1186(5) 0.047(4) Uani 1 1 d DU
C53 C -0.2449(4) -0.0634(10) -0.1640(5) 0.077(6) Uani 1 1 d DU
H92A H -0.2468 -0.0126 -0.1769 0.115 Uiso 1 1 calc R
H93B H -0.2626 -0.0945 -0.1851 0.115 Uiso 1 1 calc R
H94C H -0.2269 -0.0891 -0.1577 0.115 Uiso 1 1 calc R
C54 C -0.2361(4) -0.1333(7) -0.0927(6) 0.067(5) Uani 1 1 d DU
H95A H -0.2168 -0.1304 -0.0635 0.100 Uiso 1 1 calc R
H96B H -0.2356 -0.1753 -0.1101 0.100 Uiso 1 1 calc R
H97C H -0.2521 -0.1429 -0.0886 0.100 Uiso 1 1 calc R
C55 C -0.2716(3) -0.0113(10) -0.1266(5) 0.059(5) Uani 1 1 d DU
H98A H -0.2687 -0.0037 -0.0978 0.089 Uiso 1 1 calc R
H99B H -0.2894 -0.0433 -0.1459 0.089 Uiso 1 1 calc R
H100 H -0.2744 0.0387 -0.1409 0.089 Uiso 1 1 calc R
C56 C -0.1342(3) 0.0168(8) -0.0252(5) 0.031(4) Uani 1 1 d DU
C57 C -0.1145(3) -0.0454(8) -0.0243(4) 0.040(4) Uani 1 1 d DU
C58 C -0.0942(4) -0.0134(13) -0.0351(7) 0.099(7) Uani 1 1 d DU
H101 H -0.0917 0.0420 -0.0290 0.148 Uiso 1 1 calc R
H102 H -0.1029 -0.0222 -0.0668 0.148 Uiso 1 1 calc R
H103 H -0.0747 -0.0389 -0.0167 0.148 Uiso 1 1 calc R
C59 C -0.0964(4) -0.0840(11) 0.0193(6) 0.081(6) Uani 1 1 d DU
H104 H -0.0865 -0.0452 0.0430 0.122 Uiso 1 1 calc R
H105 H -0.0812 -0.1164 0.0206 0.122 Uiso 1 1 calc R
H106 H -0.1094 -0.1161 0.0234 0.122 Uiso 1 1 calc R
C60 C -0.1339(5) -0.1044(10) -0.0587(7) 0.098(7) Uani 1 1 d DU
H107 H -0.1228 -0.1529 -0.0514 0.147 Uiso 1 1 calc R
H108 H -0.1399 -0.0865 -0.0881 0.147 Uiso 1 1 calc R
H109 H -0.1518 -0.1127 -0.0591 0.147 Uiso 1 1 calc R
C61 C -0.1634(3) -0.0176(9) 0.0840(5) 0.033(4) Uani 1 1 d DU
C62 C -0.1626(3) -0.0981(9) 0.1033(4) 0.041(4) Uani 1 1 d DU
C63 C -0.1917(3) -0.1436(8) 0.0683(5) 0.050(5) Uani 1 1 d DU
H110 H -0.2085 -0.1076 0.0515 0.075 Uiso 1 1 calc R
H111 H -0.1962 -0.1810 0.0838 0.075 Uiso 1 1 calc R
H112 H -0.1887 -0.1708 0.0477 0.075 Uiso 1 1 calc R
C64 C -0.1344(3) -0.1425(8) 0.1131(6) 0.061(5) Uani 1 1 d DU
H113 H -0.1335 -0.1386 0.0872 0.091 Uiso 1 1 calc R
H114 H -0.1358 -0.1968 0.1190 0.091 Uiso 1 1 calc R
H115 H -0.1163 -0.1198 0.1393 0.091 Uiso 1 1 calc R
C65 C -0.1607(4) -0.0902(10) 0.1473(5) 0.069(5) Uani 1 1 d DU
H116 H -0.1431 -0.0593 0.1689 0.104 Uiso 1 1 calc R
H117 H -0.1590 -0.1414 0.1598 0.104 Uiso 1 1 calc R
H118 H -0.1788 -0.0648 0.1408 0.104 Uiso 1 1 calc R
C66 C -0.2055(3) 0.1549(8) 0.0379(4) 0.028(3) Uani 1 1 d DU
C67 C -0.2350(3) 0.1472(7) 0.0362(4) 0.044(4) Uani 1 1 d DU
C68 C -0.2622(3) 0.1556(11) -0.0125(5) 0.071(6) Uani 1 1 d DU
H119 H -0.2806 0.1536 -0.0139 0.107 Uiso 1 1 calc R
H120 H -0.2622 0.1135 -0.0303 0.107 Uiso 1 1 calc R
H121 H -0.2610 0.2050 -0.0243 0.107 Uiso 1 1 calc R
C69 C -0.2346(3) 0.0666(8) 0.0551(5) 0.048(4) Uani 1 1 d DU
H122 H -0.2512 0.0631 0.0584 0.072 Uiso 1 1 calc R
H123 H -0.2156 0.0595 0.0843 0.072 Uiso 1 1 calc R
H124 H -0.2369 0.0265 0.0346 0.072 Uiso 1 1 calc R
C70 C -0.2355(4) 0.2115(10) 0.0650(6) 0.073(6) Uani 1 1 d DU
H125 H -0.2362 0.2618 0.0523 0.110 Uiso 1 1 calc R
H126 H -0.2173 0.2081 0.0955 0.110 Uiso 1 1 calc R
H127 H -0.2532 0.2054 0.0653 0.110 Uiso 1 1 calc R
C71 C -0.1419(3) 0.2471(8) 0.1790(5) 0.023(3) Uani 1 1 d DU
C72 C -0.1431(3) 0.2535(7) 0.2188(5) 0.036(4) Uani 1 1 d DU
C73 C -0.1483(4) 0.1721(8) 0.2318(5) 0.049(4) Uani 1 1 d DU
H128 H -0.1667 0.1496 0.2060 0.074 Uiso 1 1 calc R
H129 H -0.1502 0.1775 0.2567 0.074 Uiso 1 1 calc R
H130 H -0.1313 0.1385 0.2407 0.074 Uiso 1 1 calc R
C74 C -0.1114(4) 0.2864(11) 0.2590(5) 0.085(6) Uani 1 1 d DU
H131 H -0.0953 0.2591 0.2601 0.127 Uiso 1 1 calc R
H132 H -0.1093 0.2787 0.2872 0.127 Uiso 1 1 calc R
H133 H -0.1103 0.3415 0.2545 0.127 Uiso 1 1 calc R
C75 C -0.1690(4) 0.3105(9) 0.2081(6) 0.071(6) Uani 1 1 d DU
H134 H -0.1669 0.3589 0.1963 0.106 Uiso 1 1 calc R
H135 H -0.1676 0.3210 0.2355 0.106 Uiso 1 1 calc R
H136 H -0.1884 0.2871 0.1860 0.106 Uiso 1 1 calc R
C76 C -0.1613(3) 0.4051(9) 0.0397(5) 0.033(4) Uani 1 1 d U
H137 H -0.1613 0.4615 0.0438 0.040 Uiso 1 1 calc R
H138 H -0.1782 0.3925 0.0088 0.040 Uiso 1 1 calc R
C77 C -0.1313(3) 0.3804(8) 0.0474(5) 0.029(3) Uani 1 1 d U
H139 H -0.1326 0.3254 0.0383 0.035 Uiso 1 1 calc R
C78 C -0.1243(3) 0.4308(8) 0.0213(5) 0.029(3) Uani 1 1 d U
H140 H -0.1436 0.4516 -0.0051 0.034 Uiso 1 1 calc R
Cr8 Cr 0.13346(5) 0.03077(14) 0.36970(7) 0.0285(6) Uani 1 1 d .
Cr9 Cr 0.15737(5) 0.20493(13) 0.42146(8) 0.0314(6) Uani 1 1 d .
Cr10 Cr 0.18607(6) 0.28084(14) 0.52336(8) 0.0390(7) Uani 1 1 d .
Cr11 Cr 0.18164(6) 0.20435(15) 0.60599(8) 0.0376(7) Uani 1 1 d .
Cr12 Cr 0.15509(5) 0.03357(16) 0.61748(8) 0.0385(7) Uani 1 1 d .
Cr13 Cr 0.10503(6) -0.10970(17) 0.54972(8) 0.0419(7) Uani 1 1 d .
Cr14 Cr 0.07923(6) -0.18833(15) 0.44621(8) 0.0363(7) Uani 1 1 d .
Ni2 Ni 0.08656(4) -0.12608(10) 0.36453(6) 0.0284(5) Uani 1 1 d .
F4 F 0.10388(17) -0.0160(4) 0.3750(2) 0.030(2) Uani 1 1 d .
F5 F 0.07950(17) -0.1042(5) 0.4117(2) 0.034(2) Uani 1 1 d .
F6 F 0.10885(17) -0.1340(5) 0.5015(2) 0.034(2) Uani 1 1 d .
N2 N 0.1672(3) -0.0391(8) 0.4248(4) 0.041(4) Uani 1 1 d .
H141 H 0.1571 -0.0821 0.4249 0.049 Uiso 1 1 calc R
O36 O 0.1658(2) 0.0720(5) 0.3645(3) 0.031(2) Uani 1 1 d .
O37 O 0.1920(2) 0.1619(5) 0.4217(3) 0.030(3) Uani 1 1 d .
O38 O 0.1050(2) 0.1097(5) 0.3241(3) 0.033(3) Uani 1 1 d .
O39 O 0.1342(2) 0.2180(5) 0.3547(3) 0.032(3) Uani 1 1 d .
O40 O 0.1752(2) 0.3080(6) 0.4253(3) 0.046(3) Uani 1 1 d .
O41 O 0.2064(2) 0.3411(6) 0.4996(3) 0.047(3) Uani 1 1 d .
O42 O 0.1222(3) 0.2581(6) 0.4150(3) 0.038(3) Uani 1 1 d .
O43 O 0.1474(2) 0.3326(6) 0.4777(3) 0.044(3) Uani 1 1 d .
O44 O 0.1926(3) 0.3709(7) 0.5615(3) 0.050(3) Uani 1 1 d .
O45 O 0.1937(2) 0.3161(6) 0.6204(4) 0.050(3) Uani 1 1 d .
O46 O 0.2265(2) 0.2372(6) 0.5698(3) 0.036(3) Uani 1 1 d .
O47 O 0.2211(2) 0.1708(6) 0.6194(3) 0.031(2) Uani 1 1 d .
O48 O 0.2008(2) 0.1879(7) 0.6720(3) 0.045(3) Uani 1 1 d .
O49 O 0.1898(2) 0.0654(7) 0.6775(3) 0.046(3) Uani 1 1 d .
O50 O 0.1429(3) 0.2320(7) 0.5980(4) 0.046(3) Uani 1 1 d .
O51 O 0.1299(2) 0.1209(8) 0.6154(4) 0.055(3) Uani 1 1 d .
O52 O 0.1426(3) -0.0289(8) 0.6509(4) 0.063(4) Uani 1 1 d .
O53 O 0.0995(2) -0.0932(7) 0.5980(4) 0.052(3) Uani 1 1 d .
O54 O 0.1801(2) -0.0555(6) 0.6218(3) 0.039(3) Uani 1 1 d .
O55 O 0.1459(2) -0.1562(6) 0.5923(3) 0.043(3) Uani 1 1 d .
O56 O 0.0882(2) -0.2161(8) 0.5440(4) 0.058(4) Uani 1 1 d .
O57 O 0.0784(2) -0.2745(6) 0.4826(4) 0.044(3) Uani 1 1 d .
O58 O 0.0647(2) -0.0635(7) 0.5054(3) 0.048(3) Uani 1 1 d .
O59 O 0.0449(2) -0.1362(8) 0.4422(3) 0.055(3) Uani 1 1 d .
O60 O 0.0496(2) -0.2502(6) 0.3916(3) 0.038(3) Uani 1 1 d .
O61 O 0.0683(2) -0.2361(6) 0.3503(3) 0.029(2) Uani 1 1 d .
O62 O 0.1125(2) -0.2444(6) 0.4513(3) 0.037(3) Uani 1 1 d .
O63 O 0.1290(2) -0.1755(6) 0.4153(3) 0.030(3) Uani 1 1 d .
O64 O 0.0959(2) -0.1432(6) 0.3173(3) 0.036(3) Uani 1 1 d .
O65 O 0.1227(2) -0.0381(6) 0.3190(3) 0.036(3) Uani 1 1 d .
O66 O 0.1414(2) 0.1027(5) 0.4192(3) 0.030(3) Uani 1 1 d .
O67 O 0.1787(2) 0.1865(5) 0.4866(3) 0.030(3) Uani 1 1 d .
O68 O 0.1637(2) 0.2207(6) 0.5407(3) 0.043(3) Uani 1 1 d .
O69 O 0.1658(2) 0.0975(6) 0.5842(3) 0.034(3) Uani 1 1 d .
O70 O 0.1221(2) -0.0050(6) 0.5565(3) 0.031(2) Uani 1 1 d .
C79 C -0.1072(3) 0.3918(7) 0.0045(5) 0.025(3) Uani 1 1 d U
H142 H -0.0892 0.3654 0.0305 0.030 Uiso 1 1 calc R
C80 C -0.1234(3) 0.3341(7) -0.0338(4) 0.026(3) Uani 1 1 d U
H143 H -0.1079 0.3088 -0.0362 0.031 Uiso 1 1 calc R
C81 C -0.1432(3) 0.2681(8) -0.0339(5) 0.031(4) Uani 1 1 d U
H144 H -0.1311 0.2333 -0.0080 0.037 Uiso 1 1 calc R
H145 H -0.1599 0.2894 -0.0335 0.037 Uiso 1 1 calc R
C82 C -0.1909(3) 0.3928(9) 0.0739(5) 0.039(4) Uani 1 1 d U
H146 H -0.1855 0.4439 0.0885 0.047 Uiso 1 1 calc R
H147 H -0.1938 0.3574 0.0924 0.047 Uiso 1 1 calc R
C83 C -0.2209(3) 0.3998(10) 0.0273(5) 0.043(4) Uani 1 1 d U
H148 H -0.2187 0.4377 0.0095 0.065 Uiso 1 1 calc R
H149 H -0.2367 0.4164 0.0305 0.065 Uiso 1 1 calc R
H150 H -0.2262 0.3496 0.0122 0.065 Uiso 1 1 calc R
C84 C 0.1888(3) 0.1182(8) 0.3908(5) 0.035(4) Uani 1 1 d DU
C85 C 0.2116(3) 0.1292(6) 0.3788(4) 0.036(4) Uani 1 1 d DU
C86 C 0.1993(4) 0.1976(8) 0.3448(5) 0.048(4) Uani 1 1 d DU
H151 H 0.1816 0.1806 0.3160 0.072 Uiso 1 1 calc R
H152 H 0.2148 0.2147 0.3410 0.072 Uiso 1 1 calc R
H153 H 0.1938 0.2403 0.3562 0.072 Uiso 1 1 calc R
C87 C 0.2426(3) 0.1486(9) 0.4225(5) 0.057(5) Uani 1 1 d DU
H154 H 0.2414 0.1983 0.4341 0.085 Uiso 1 1 calc R
H155 H 0.2578 0.1514 0.4162 0.085 Uiso 1 1 calc R
H156 H 0.2481 0.1084 0.4447 0.085 Uiso 1 1 calc R
C88 C 0.2135(4) 0.0544(8) 0.3573(5) 0.052(4) Uani 1 1 d DU
H157 H 0.2190 0.0112 0.3779 0.078 Uiso 1 1 calc R
H158 H 0.2286 0.0606 0.3513 0.078 Uiso 1 1 calc R
H159 H 0.1940 0.0442 0.3293 0.078 Uiso 1 1 calc R
C89 C 0.1134(3) 0.1774(9) 0.3222(5) 0.033(4) Uani 1 1 d DU
C90 C 0.0937(3) 0.2232(7) 0.2740(5) 0.039(4) Uani 1 1 d DU
C91 C 0.1131(4) 0.2893(8) 0.2745(5) 0.056(5) Uani 1 1 d DU
H160 H 0.1317 0.2679 0.2807 0.084 Uiso 1 1 calc R
H161 H 0.1178 0.3266 0.2978 0.084 Uiso 1 1 calc R
H162 H 0.1020 0.3151 0.2454 0.084 Uiso 1 1 calc R
C92 C 0.0850(4) 0.1626(9) 0.2366(4) 0.054(5) Uani 1 1 d DU
H163 H 0.0707 0.1857 0.2072 0.081 Uiso 1 1 calc R
H164 H 0.0758 0.1176 0.2403 0.081 Uiso 1 1 calc R
H165 H 0.1030 0.1465 0.2389 0.081 Uiso 1 1 calc R
C93 C 0.0648(3) 0.2541(8) 0.2695(5) 0.044(4) Uani 1 1 d DU
H166 H 0.0704 0.2967 0.2904 0.066 Uiso 1 1 calc R
H167 H 0.0559 0.2124 0.2762 0.066 Uiso 1 1 calc R
H168 H 0.0503 0.2723 0.2389 0.066 Uiso 1 1 calc R
C94 C 0.1956(3) 0.3534(9) 0.4585(5) 0.042(4) Uani 1 1 d DU
C95 C 0.2089(3) 0.4160(8) 0.4466(4) 0.041(4) Uani 1 1 d DU
C96 C 0.2351(3) 0.3823(10) 0.4460(5) 0.059(5) Uani 1 1 d DU
H169 H 0.2442 0.3392 0.4670 0.089 Uiso 1 1 calc R
H170 H 0.2501 0.4223 0.4546 0.089 Uiso 1 1 calc R
H171 H 0.2273 0.3641 0.4158 0.089 Uiso 1 1 calc R
C97 C 0.1849(3) 0.4490(8) 0.4000(4) 0.046(4) Uani 1 1 d DU
H172 H 0.1717 0.4073 0.3805 0.070 Uiso 1 1 calc R
H173 H 0.1946 0.4725 0.3872 0.070 Uiso 1 1 calc R
H174 H 0.1731 0.4880 0.4028 0.070 Uiso 1 1 calc R
C98 C 0.2213(3) 0.4806(8) 0.4825(5) 0.052(5) Uani 1 1 d DU
H175 H 0.2052 0.4997 0.4844 0.078 Uiso 1 1 calc R
H176 H 0.2290 0.5230 0.4741 0.078 Uiso 1 1 calc R
H177 H 0.2375 0.4599 0.5115 0.078 Uiso 1 1 calc R
C99 C 0.1228(3) 0.3145(9) 0.4361(5) 0.039(4) Uani 1 1 d DU
C100 C 0.0973(3) 0.3749(9) 0.4152(5) 0.052(4) Uani 1 1 d DU
C101 C 0.1032(5) 0.4339(11) 0.3900(7) 0.110(8) Uani 1 1 d DU
H178 H 0.0866 0.4707 0.3748 0.164 Uiso 1 1 calc R
H179 H 0.1048 0.4073 0.3679 0.164 Uiso 1 1 calc R
H180 H 0.1219 0.4614 0.4112 0.164 Uiso 1 1 calc R
C102 C 0.0670(3) 0.3345(11) 0.3824(5) 0.073(6) Uani 1 1 d DU
H181 H 0.0512 0.3733 0.3661 0.109 Uiso 1 1 calc R
H182 H 0.0623 0.3010 0.3991 0.109 Uiso 1 1 calc R
H183 H 0.0683 0.3034 0.3612 0.109 Uiso 1 1 calc R
C103 C 0.0972(4) 0.4151(11) 0.4525(6) 0.082(6) Uani 1 1 d DU
H184 H 0.1158 0.4441 0.4716 0.123 Uiso 1 1 calc R
H185 H 0.0955 0.3764 0.4704 0.123 Uiso 1 1 calc R
H500 H 0.0801 0.4505 0.4392 0.123 Uiso 1 1 calc R
C104 C 0.1928(4) 0.3725(9) 0.5964(6) 0.052(5) Uani 1 1 d DU
C105 C 0.1967(3) 0.4561(10) 0.6189(5) 0.072(5) Uani 1 1 d DU
C106 C 0.2251(5) 0.4522(12) 0.6657(6) 0.106(7) Uani 1 1 d DU
H187 H 0.2334 0.5041 0.6757 0.159 Uiso 1 1 calc R
H188 H 0.2398 0.4194 0.6659 0.159 Uiso 1 1 calc R
H189 H 0.2206 0.4306 0.6859 0.159 Uiso 1 1 calc R
C107 C 0.1988(5) 0.5171(9) 0.5907(7) 0.088(6) Uani 1 1 d DU
H190 H 0.2077 0.5641 0.6084 0.132 Uiso 1 1 calc R
H191 H 0.1787 0.5285 0.5642 0.132 Uiso 1 1 calc R
H192 H 0.2113 0.4978 0.5816 0.132 Uiso 1 1 calc R
C108 C 0.1682(5) 0.4680(12) 0.6165(8) 0.111(8) Uani 1 1 d DU
H193 H 0.1633 0.4204 0.6255 0.167 Uiso 1 1 calc R
H194 H 0.1517 0.4813 0.5859 0.167 Uiso 1 1 calc R
H195 H 0.1712 0.5098 0.6367 0.167 Uiso 1 1 calc R
C109 C 0.2359(4) 0.1893(8) 0.6028(5) 0.039(4) Uani 1 1 d DU
C110 C 0.2678(4) 0.1577(7) 0.6261(4) 0.041(4) Uani 1 1 d DU
C111 C 0.2895(3) 0.2065(10) 0.6696(5) 0.065(5) Uani 1 1 d DU
H196 H 0.2926 0.2574 0.6613 0.097 Uiso 1 1 calc R
H197 H 0.3088 0.1800 0.6883 0.097 Uiso 1 1 calc R
H198 H 0.2806 0.2126 0.6863 0.097 Uiso 1 1 calc R
C112 C 0.2678(4) 0.0711(8) 0.6391(6) 0.066(5) Uani 1 1 d DU
H199 H 0.2614 0.0685 0.6592 0.099 Uiso 1 1 calc R
H200 H 0.2881 0.0498 0.6542 0.099 Uiso 1 1 calc R
H201 H 0.2540 0.0412 0.6121 0.099 Uiso 1 1 calc R
C113 C 0.2782(4) 0.1634(10) 0.5942(6) 0.065(5) Uani 1 1 d DU
H202 H 0.2642 0.1347 0.5667 0.097 Uiso 1 1 calc R
H203 H 0.2983 0.1416 0.6091 0.097 Uiso 1 1 calc R
H204 H 0.2784 0.2176 0.5869 0.097 Uiso 1 1 calc R
C114 C 0.2038(3) 0.1309(10) 0.6944(5) 0.040(4) Uani 1 1 d DU
C115 C 0.2274(3) 0.1348(8) 0.7463(5) 0.049(4) Uani 1 1 d DU
C116 C 0.2252(4) 0.2177(9) 0.7601(6) 0.077(6) Uani 1 1 d DU
H205 H 0.2046 0.2274 0.7507 0.115 Uiso 1 1 calc R
H206 H 0.2305 0.2551 0.7458 0.115 Uiso 1 1 calc R
H207 H 0.2389 0.2230 0.7926 0.115 Uiso 1 1 calc R
C117 C 0.2191(5) 0.0741(9) 0.7679(5) 0.078(6) Uani 1 1 d DU
H208 H 0.1975 0.0758 0.7538 0.117 Uiso 1 1 calc R
H209 H 0.2298 0.0848 0.7998 0.117 Uiso 1 1 calc R
H210 H 0.2246 0.0228 0.7637 0.117 Uiso 1 1 calc R
C118 C 0.2578(3) 0.1185(12) 0.7538(6) 0.097(7) Uani 1 1 d DU
H211 H 0.2706 0.0890 0.7815 0.146 Uiso 1 1 calc R
H212 H 0.2676 0.1674 0.7562 0.146 Uiso 1 1 calc R
H213 H 0.2545 0.0888 0.7286 0.146 Uiso 1 1 calc R
C119 C 0.1265(4) 0.1960(10) 0.6048(5) 0.043(4) Uani 1 1 d DU
C120 C 0.1009(4) 0.2373(10) 0.6009(5) 0.077(6) Uani 1 1 d DU
C121 C 0.1147(6) 0.3106(11) 0.6337(8) 0.129(9) Uani 1 1 d DU
H214 H 0.1134 0.3024 0.6590 0.194 Uiso 1 1 calc R
H215 H 0.1034 0.3569 0.6174 0.194 Uiso 1 1 calc R
H216 H 0.1358 0.3171 0.6448 0.194 Uiso 1 1 calc R
C122 C 0.0852(5) 0.1850(14) 0.6163(8) 0.109(7) Uani 1 1 d DU
H217 H 0.0725 0.1473 0.5929 0.164 Uiso 1 1 calc R
H218 H 0.0729 0.2169 0.6218 0.164 Uiso 1 1 calc R
H219 H 0.1004 0.1580 0.6438 0.164 Uiso 1 1 calc R
C123 C 0.0789(4) 0.2667(13) 0.5514(6) 0.109(8) Uani 1 1 d DU
H220 H 0.0893 0.3041 0.5448 0.163 Uiso 1 1 calc R
H221 H 0.0615 0.2912 0.5478 0.163 Uiso 1 1 calc R
H222 H 0.0723 0.2230 0.5309 0.163 Uiso 1 1 calc R
C124 C 0.1179(3) -0.0699(10) 0.6381(5) 0.047(4) Uani 1 1 d DU
C125 C 0.1131(3) -0.0854(8) 0.6749(5) 0.054(4) Uani 1 1 d DU
C126 C 0.0974(5) -0.0161(12) 0.6774(7) 0.112(8) Uani 1 1 d DU
H223 H 0.0814 0.0005 0.6471 0.168 Uiso 1 1 calc R
H224 H 0.1119 0.0259 0.6929 0.168 Uiso 1 1 calc R
H225 H 0.0889 -0.0297 0.6938 0.168 Uiso 1 1 calc R
C127 C 0.0934(4) -0.1547(10) 0.6621(6) 0.074(6) Uani 1 1 d DU
H226 H 0.1055 -0.2016 0.6703 0.111 Uiso 1 1 calc R
H227 H 0.0780 -0.1544 0.6298 0.111 Uiso 1 1 calc R
H228 H 0.0837 -0.1535 0.6777 0.111 Uiso 1 1 calc R
C128 C 0.1430(4) -0.0951(13) 0.7186(5) 0.099(7) Uani 1 1 d DU
H229 H 0.1401 -0.1031 0.7424 0.149 Uiso 1 1 calc R
H230 H 0.1551 -0.0488 0.7251 0.149 Uiso 1 1 calc R
H231 H 0.1533 -0.1398 0.7171 0.149 Uiso 1 1 calc R
C129 C 0.1720(4) -0.1278(10) 0.6150(5) 0.048(4) Uani 1 1 d DU
C130 C 0.2010(4) -0.1841(10) 0.6425(6) 0.079(6) Uani 1 1 d DU
C131 C 0.2165(5) -0.1670(12) 0.6934(5) 0.103(7) Uani 1 1 d DU
H232 H 0.2072 -0.1985 0.7045 0.154 Uiso 1 1 calc R
H233 H 0.2141 -0.1124 0.6974 0.154 Uiso 1 1 calc R
H234 H 0.2379 -0.1794 0.7100 0.154 Uiso 1 1 calc R
C132 C 0.1902(5) -0.2670(9) 0.6317(7) 0.102(8) Uani 1 1 d DU
H235 H 0.1821 -0.2779 0.6004 0.153 Uiso 1 1 calc R
H236 H 0.1745 -0.2750 0.6366 0.153 Uiso 1 1 calc R
H237 H 0.2070 -0.3017 0.6511 0.153 Uiso 1 1 calc R
C133 C 0.2224(4) -0.1622(12) 0.6296(8) 0.103(7) Uani 1 1 d DU
H238 H 0.2397 -0.1968 0.6447 0.154 Uiso 1 1 calc R
H239 H 0.2292 -0.1090 0.6387 0.154 Uiso 1 1 calc R
H240 H 0.2119 -0.1669 0.5972 0.154 Uiso 1 1 calc R
C134 C 0.0816(4) -0.2780(11) 0.5174(6) 0.055(5) Uani 1 1 d DU
C135 C 0.0760(3) -0.3502(11) 0.5344(5) 0.074(5) Uani 1 1 d DU
C136 C 0.1024(5) -0.3628(13) 0.5828(6) 0.130(9) Uani 1 1 d DU
H241 H 0.1157 -0.4024 0.5841 0.195 Uiso 1 1 calc R
H242 H 0.0950 -0.3795 0.6003 0.195 Uiso 1 1 calc R
H243 H 0.1136 -0.3145 0.5951 0.195 Uiso 1 1 calc R
C137 C 0.0470(5) -0.3398(15) 0.5310(8) 0.125(8) Uani 1 1 d DU
H244 H 0.0511 -0.3101 0.5567 0.188 Uiso 1 1 calc R
H245 H 0.0390 -0.3904 0.5308 0.188 Uiso 1 1 calc R
H246 H 0.0324 -0.3123 0.5034 0.188 Uiso 1 1 calc R
C138 C 0.0732(5) -0.4172(10) 0.5053(7) 0.100(7) Uani 1 1 d DU
H247 H 0.0520 -0.4284 0.4828 0.150 Uiso 1 1 calc R
H248 H 0.0830 -0.4628 0.5240 0.150 Uiso 1 1 calc R
H249 H 0.0828 -0.4035 0.4904 0.150 Uiso 1 1 calc R
C139 C 0.0443(4) -0.0773(11) 0.4661(6) 0.058(5) Uani 1 1 d DU
C140 C 0.0137(5) -0.0360(10) 0.4420(6) 0.090(6) Uani 1 1 d DU
C141 C 0.0182(4) 0.0409(10) 0.4662(6) 0.080(6) Uani 1 1 d DU
H250 H 0.0232 0.0304 0.4961 0.120 Uiso 1 1 calc R
H251 H -0.0003 0.0711 0.4492 0.120 Uiso 1 1 calc R
H252 H 0.0345 0.0699 0.4688 0.120 Uiso 1 1 calc R
C142 C 0.0036(5) -0.0212(14) 0.3937(6) 0.134(9) Uani 1 1 d DU
H253 H 0.0187 0.0102 0.3941 0.201 Uiso 1 1 calc R
H254 H -0.0156 0.0061 0.3773 0.201 Uiso 1 1 calc R
H255 H 0.0013 -0.0704 0.3790 0.201 Uiso 1 1 calc R
C143 C -0.0074(4) -0.0923(14) 0.4443(8) 0.124(8) Uani 1 1 d DU
H256 H -0.0146 -0.1318 0.4211 0.187 Uiso 1 1 calc R
H257 H -0.0245 -0.0639 0.4395 0.187 Uiso 1 1 calc R
H258 H 0.0036 -0.1170 0.4737 0.187 Uiso 1 1 calc R
C144 C 0.0536(3) -0.2705(9) 0.3598(5) 0.030(4) Uani 1 1 d DU
C145 C 0.0355(3) -0.3439(8) 0.3350(4) 0.036(4) Uani 1 1 d DU
C146 C 0.0415(4) -0.4094(9) 0.3702(6) 0.076(6) Uani 1 1 d DU
H259 H 0.0632 -0.4164 0.3919 0.114 Uiso 1 1 calc R
H260 H 0.0325 -0.4580 0.3544 0.114 Uiso 1 1 calc R
H261 H 0.0326 -0.3939 0.3859 0.114 Uiso 1 1 calc R
C147 C 0.0005(3) -0.3240(9) 0.3036(5) 0.056(5) Uani 1 1 d DU
H262 H -0.0074 -0.3209 0.3218 0.085 Uiso 1 1 calc R
H263 H -0.0101 -0.3643 0.2810 0.085 Uiso 1 1 calc R
H264 H -0.0024 -0.2744 0.2888 0.085 Uiso 1 1 calc R
C148 C 0.0459(4) -0.3736(9) 0.3045(5) 0.055(5) Uani 1 1 d DU
H265 H 0.0357 -0.3438 0.2767 0.083 Uiso 1 1 calc R
H266 H 0.0409 -0.4282 0.2975 0.083 Uiso 1 1 calc R
H267 H 0.0676 -0.3670 0.3206 0.083 Uiso 1 1 calc R
C149 C 0.1300(3) -0.2297(8) 0.4378(4) 0.025(3) Uani 1 1 d DU
C150 C 0.1542(3) -0.2971(9) 0.4507(4) 0.046(4) Uani 1 1 d DU
C151 C 0.1552(4) -0.3568(10) 0.4829(6) 0.078(6) Uani 1 1 d DU
H268 H 0.1732 -0.3883 0.4961 0.116 Uiso 1 1 calc R
H269 H 0.1374 -0.3899 0.4663 0.116 Uiso 1 1 calc R
H270 H 0.1554 -0.3298 0.5066 0.116 Uiso 1 1 calc R
C152 C 0.1450(4) -0.3384(9) 0.4067(6) 0.064(5) Uani 1 1 d DU
H271 H 0.1596 -0.3788 0.4136 0.096 Uiso 1 1 calc R
H272 H 0.1446 -0.3008 0.3864 0.096 Uiso 1 1 calc R
H273 H 0.1251 -0.3613 0.3925 0.096 Uiso 1 1 calc R
C153 C 0.1858(3) -0.2624(10) 0.4728(6) 0.077(6) Uani 1 1 d DU
H274 H 0.1911 -0.2320 0.4989 0.116 Uiso 1 1 calc R
H275 H 0.1860 -0.2292 0.4513 0.116 Uiso 1 1 calc R
H276 H 0.2004 -0.3041 0.4821 0.116 Uiso 1 1 calc R
C154 C 0.1073(3) -0.1036(9) 0.3011(5) 0.033(4) Uani 1 1 d DU
C155 C 0.1019(3) -0.1327(8) 0.2580(5) 0.056(4) Uani 1 1 d DU
C156 C 0.1177(6) -0.2100(12) 0.2694(8) 0.102(7) Uani 1 1 d DU
H277 H 0.1352 -0.2096 0.3005 0.153 Uiso 1 1 calc R
H278 H 0.1242 -0.2194 0.2498 0.153 Uiso 1 1 calc R
H279 H 0.1039 -0.2507 0.2651 0.153 Uiso 1 1 calc R
C157 C 0.0681(4) -0.1380(18) 0.2241(6) 0.109(7) Uani 1 1 d DU
H280 H 0.0587 -0.1485 0.2397 0.163 Uiso 1 1 calc R
H281 H 0.0634 -0.1796 0.2030 0.163 Uiso 1 1 calc R
H282 H 0.0606 -0.0891 0.2079 0.163 Uiso 1 1 calc R
C158 C 0.1152(6) -0.0746(13) 0.2433(7) 0.091(7) Uani 1 1 d DU
H283 H 0.0997 -0.0574 0.2129 0.137 Uiso 1 1 calc R
H284 H 0.1317 -0.0983 0.2440 0.137 Uiso 1 1 calc R
H285 H 0.1227 -0.0303 0.2636 0.137 Uiso 1 1 calc R
C159 C 0.1770(3) 0.0053(8) 0.4669(5) 0.035(4) Uani 1 1 d U
H286 H 0.1819 -0.0320 0.4907 0.042 Uiso 1 1 calc R
H287 H 0.1955 0.0342 0.4769 0.042 Uiso 1 1 calc R
C160 C 0.1538(3) 0.0611(8) 0.4614(4) 0.023(3) Uani 1 1 d U
H288 H 0.1376 0.0328 0.4606 0.027 Uiso 1 1 calc R
C161 C 0.1679(3) 0.1233(9) 0.4988(5) 0.034(4) Uani 1 1 d U
H289 H 0.1857 0.0992 0.5261 0.040 Uiso 1 1 calc R
C162 C 0.1476(4) 0.1546(8) 0.5121(5) 0.034(4) Uani 1 1 d U
H290 H 0.1288 0.1744 0.4844 0.040 Uiso 1 1 calc R
C163 C 0.1384(3) 0.1066(9) 0.5367(5) 0.031(4) Uani 1 1 d U
H291 H 0.1230 0.1363 0.5377 0.038 Uiso 1 1 calc R
C164 C 0.1272(3) 0.0217(9) 0.5238(5) 0.042(4) Uani 1 1 d U
H292 H 0.1084 0.0195 0.4933 0.051 Uiso 1 1 calc R
H293 H 0.1425 -0.0105 0.5247 0.051 Uiso 1 1 calc R
C165 C 0.1937(4) -0.0706(9) 0.4257(6) 0.041(4) Uani 1 1 d U
H294 H 0.2069 -0.1006 0.4535 0.049 Uiso 1 1 calc R
H295 H 0.2056 -0.0269 0.4262 0.049 Uiso 1 1 calc R
C166 C 0.1839(4) -0.1235(10) 0.3845(6) 0.047(4) Uani 1 1 d U
H296 H 0.1735 -0.1690 0.3850 0.071 Uiso 1 1 calc R
H297 H 0.2016 -0.1397 0.3860 0.071 Uiso 1 1 calc R
H298 H 0.1704 -0.0947 0.3568 0.071 Uiso 1 1 calc R
C167 C -0.0817(3) 0.1183(9) 0.1992(5) 0.041(4) Uani 1 1 d U
H299 H -0.0887 0.1582 0.2087 0.050 Uiso 1 1 calc R
C168 C -0.0535(4) 0.0801(10) 0.2322(5) 0.044(4) Uani 1 1 d U
C169 C -0.0436(3) 0.0205(8) 0.2177(5) 0.036(4) Uani 1 1 d U
C170 C -0.0615(3) 0.0000(8) 0.1711(5) 0.032(4) Uani 1 1 d U
C171 C -0.0887(3) 0.0394(8) 0.1413(5) 0.026(3) Uani 1 1 d U
H300 H -0.1005 0.0244 0.1108 0.031 Uiso 1 1 calc R
C172 C -0.0354(4) 0.1138(10) 0.2802(5) 0.056(5) Uani 1 1 d U
H301 H -0.0319 0.0733 0.3014 0.083 Uiso 1 1 calc R
H302 H -0.0468 0.1558 0.2817 0.083 Uiso 1 1 calc R
H303 H -0.0162 0.1334 0.2879 0.083 Uiso 1 1 calc R
C173 C -0.0520(4) -0.0629(10) 0.1532(5) 0.057(5) Uani 1 1 d U
H304 H -0.0314 -0.0785 0.1764 0.086 Uiso 1 1 calc R
H305 H -0.0530 -0.0437 0.1272 0.086 Uiso 1 1 calc R
H306 H -0.0653 -0.1073 0.1444 0.086 Uiso 1 1 calc R
C174 C 0.0184(3) -0.1026(9) 0.3123(5) 0.035(4) Uani 1 1 d U
H307 H 0.0208 -0.1369 0.3343 0.042 Uiso 1 1 calc R
C175 C -0.0100(3) -0.0766(8) 0.2784(5) 0.032(4) Uani 1 1 d U
C176 C -0.0137(3) -0.0169(8) 0.2499(5) 0.033(3) Uani 1 1 d U
C177 C 0.0124(3) 0.0090(9) 0.2539(5) 0.037(4) Uani 1 1 d U
C178 C 0.0400(3) -0.0237(9) 0.2863(5) 0.032(4) Uani 1 1 d U
H308 H 0.0572 -0.0055 0.2886 0.039 Uiso 1 1 calc R
C179 C 0.0109(3) 0.0754(10) 0.2237(6) 0.051(5) Uani 1 1 d U
H309 H 0.0311 0.0868 0.2322 0.076 Uiso 1 1 calc R
H310 H 0.0024 0.1216 0.2277 0.076 Uiso 1 1 calc R
H311 H -0.0017 0.0593 0.1923 0.076 Uiso 1 1 calc R
C180 C -0.0370(4) -0.1113(10) 0.2765(6) 0.051(5) Uani 1 1 d U
H312 H -0.0481 -0.0699 0.2792 0.076 Uiso 1 1 calc R
H313 H -0.0297 -0.1479 0.3011 0.076 Uiso 1 1 calc R
H314 H -0.0503 -0.1380 0.2479 0.076 Uiso 1 1 calc R
C182 C 0.0896(3) 0.5690(10) 0.2562(4) 0.078(7) Uani 1 1 d DU
H316 H 0.0809 0.6141 0.2621 0.094 Uiso 1 1 calc R
C183 C 0.0104(7) 0.2865(11) 0.4279(7) 0.116(9) Uani 1 1 d DU
H317 H 0.0307 0.2624 0.4437 0.140 Uiso 1 1 calc R
C184 C 0.0672(5) 0.1040(14) 0.3862(8) 0.088(7) Uani 1 1 d U
H318 H 0.0557 0.1343 0.3587 0.132 Uiso 1 1 calc R
H319 H 0.0587 0.0521 0.3806 0.132 Uiso 1 1 calc R
H320 H 0.0881 0.1006 0.3963 0.132 Uiso 1 1 calc R
C185 C 0.0658(6) 0.1369(16) 0.4167(9) 0.101(8) Uani 1 1 d U
Cl1 Cl 0.0682(2) 0.6583(7) 0.6947(3) 0.185(4) Uani 1 1 d DU
Cl3 Cl 0.0165(2) 0.7077(6) 0.6081(3) 0.170(4) Uani 1 1 d DU
Cl4 Cl 0.06894(15) 0.4861(3) 0.2519(2) 0.0898(19) Uani 1 1 d DU
Cl5 Cl 0.08545(12) 0.5871(3) 0.20551(17) 0.0734(15) Uani 1 1 d DU
Cl6 Cl 0.12834(13) 0.5624(4) 0.30170(18) 0.103(2) Uani 1 1 d DU
Cl7 Cl -0.0027(2) 0.2626(8) 0.4588(4) 0.210(5) Uani 1 1 d DU
Cl8 Cl 0.0162(3) 0.3850(8) 0.4253(5) 0.247(6) Uani 1 1 d DU
Cl9 Cl -0.0110(3) 0.2434(7) 0.3740(3) 0.208(5) Uani 1 1 d DU
N3 N -0.0986(3) 0.0984(7) 0.1545(4) 0.028(3) Uani 1 1 d .
N4 N 0.0437(3) -0.0784(7) 0.3141(4) 0.030(3) Uani 1 1 d .
N5 N 0.0662(5) 0.1680(15) 0.4503(8) 0.127(9) Uani 1 1 d .

loop_
_atom_site_aniso_label
_atom_site_aniso_U_11
_atom_site_aniso_U_22
_atom_site_aniso_U_33
_atom_site_aniso_U_23
_atom_site_aniso_U_13
_atom_site_aniso_U_12
Cl2 0.235(11) 0.177(9) 0.239(11) 0.014(8) 0.141(10) -0.036(9)
C181 0.116(16) 0.137(17) 0.097(15) -0.004(13) 0.061(13) 0.016(14)
Cr1 0.0235(13) 0.0202(12) 0.0266(13) 0.0031(11) 0.0077(11) -0.0008(11)
Cr2 0.0202(13) 0.0221(13) 0.0287(14) 0.0006(11) 0.0064(11) 0.0006(11)
Cr3 0.0196(13) 0.0225(13) 0.0289(14) -0.0004(11) 0.0054(11) -0.0047(11)
Cr4 0.0290(14) 0.0239(13) 0.0284(14) -0.0007(11) 0.0112(12) -0.0052(12)
Cr5 0.0250(14) 0.0291(13) 0.0246(13) 0.0023(11) 0.0075(11) -0.0037(12)
Cr6 0.0339(15) 0.0236(13) 0.0275(14) 0.0010(11) 0.0108(12) -0.0061(12)
Cr7 0.0236(13) 0.0196(12) 0.0270(13) 0.0013(11) 0.0070(11) -0.0024(11)
Ni1 0.0189(10) 0.0194(10) 0.0271(10) 0.0046(9) 0.0066(9) 0.0008(8)
F1 0.017(4) 0.021(4) 0.031(5) -0.006(4) 0.005(4) -0.002(4)
F2 0.014(4) 0.026(4) 0.026(4) 0.010(4) -0.001(4) 0.000(4)
F3 0.024(4) 0.031(5) 0.025(4) 0.005(4) 0.003(4) 0.004(4)
N1 0.022(6) 0.029(7) 0.035(7) -0.003(6) 0.019(6) -0.008(6)
O1 0.037(6) 0.030(6) 0.041(6) -0.011(5) 0.023(5) -0.004(5)
O2 0.034(6) 0.025(6) 0.040(6) -0.003(5) 0.031(5) -0.010(5)
O3 0.033(6) 0.021(5) 0.019(5) 0.005(5) 0.002(5) -0.010(5)
O4 0.037(6) 0.029(6) 0.024(6) 0.001(5) 0.012(5) -0.012(5)
O5 0.018(5) 0.027(6) 0.025(5) -0.013(5) 0.005(4) -0.011(5)
O6 0.030(6) 0.031(6) 0.020(6) -0.011(5) 0.001(5) -0.016(5)
O7 0.014(5) 0.020(5) 0.033(6) 0.000(5) 0.010(5) -0.007(4)
O8 0.021(5) 0.031(6) 0.034(6) -0.011(5) 0.000(5) -0.013(5)
O9 0.029(6) 0.035(6) 0.046(7) 0.002(6) 0.017(6) -0.005(5)
O10 0.044(7) 0.048(7) 0.041(7) 0.007(6) 0.026(6) -0.015(6)
O11 0.022(6) 0.018(5) 0.033(6) 0.008(5) 0.008(5) -0.002(5)
O12 0.022(6) 0.035(6) 0.026(6) -0.010(5) 0.002(5) 0.000(5)
O13 0.039(6) 0.028(6) 0.025(6) -0.006(5) 0.011(5) -0.015(5)
O14 0.027(6) 0.036(6) 0.038(6) 0.008(5) 0.012(5) 0.000(6)
O15 0.022(6) 0.041(7) 0.048(7) -0.002(6) 0.016(5) -0.007(5)
O16 0.034(6) 0.040(6) 0.027(6) -0.005(5) 0.017(5) -0.008(6)
O17 0.033(6) 0.045(7) 0.026(6) 0.002(5) 0.013(5) -0.009(6)
O18 0.058(8) 0.023(6) 0.036(6) -0.005(5) 0.027(6) -0.012(5)
O19 0.032(6) 0.019(5) 0.035(6) 0.006(5) 0.010(5) -0.009(5)
O20 0.022(6) 0.040(7) 0.022(6) 0.015(5) -0.006(5) -0.011(5)
O21 0.048(7) 0.038(6) 0.028(6) 0.005(5) 0.017(6) -0.011(6)
O22 0.037(6) 0.026(6) 0.023(6) -0.007(5) 0.005(5) -0.010(5)
O23 0.048(7) 0.026(6) 0.044(7) 0.001(6) 0.026(6) 0.008(6)
O24 0.034(6) 0.032(6) 0.030(6) 0.016(5) 0.011(5) 0.010(5)
O25 0.038(6) 0.013(5) 0.032(6) 0.003(5) 0.017(5) -0.004(5)
O26 0.031(6) 0.022(5) 0.029(6) -0.004(5) 0.015(5) -0.002(5)
O27 0.013(5) 0.031(6) 0.038(6) 0.008(5) 0.005(5) 0.003(5)
O28 0.022(5) 0.018(5) 0.032(6) 0.002(5) 0.009(5) 0.007(5)
O29 0.022(6) 0.018(6) 0.038(6) 0.004(5) 0.015(5) -0.003(5)
O30 0.043(7) 0.045(7) 0.019(5) 0.000(5) 0.013(5) 0.001(6)
O31 0.014(5) 0.017(5) 0.023(5) 0.007(4) 0.004(4) 0.004(4)
O32 0.019(5) 0.029(5) 0.026(5) 0.000(5) 0.010(5) -0.002(5)
O33 0.023(5) 0.018(5) 0.031(6) -0.005(5) 0.012(5) -0.007(5)
O34 0.026(5) 0.020(5) 0.029(6) -0.003(5) 0.006(5) -0.005(5)
O35 0.034(6) 0.025(5) 0.013(5) -0.002(4) 0.008(5) 0.003(5)
C1 0.023(8) 0.017(7) 0.022(7) 0.001(6) -0.001(6) 0.007(6)
C2 0.040(8) 0.021(7) 0.060(9) -0.008(7) 0.027(7) 0.001(6)
C3 0.057(10) 0.044(9) 0.058(10) -0.021(8) 0.026(8) 0.000(8)
C4 0.050(9) 0.022(8) 0.082(10) -0.001(8) 0.034(8) 0.002(7)
C5 0.096(13) 0.054(10) 0.083(11) -0.007(9) 0.068(10) 0.018(9)
C6 0.028(8) 0.032(8) 0.031(7) -0.003(7) 0.010(6) -0.005(7)
C7 0.037(8) 0.061(9) 0.031(8) 0.005(8) 0.001(7) -0.004(8)
C8 0.105(15) 0.058(10) 0.139(16) 0.027(11) -0.003(11) 0.008(10)
C9 0.039(9) 0.054(10) 0.040(9) 0.024(8) -0.003(7) -0.008(8)
C10 0.129(17) 0.25(2) 0.086(12) -0.022(13) 0.069(12) -0.010(15)
C11 0.033(8) 0.024(8) 0.043(9) -0.001(7) 0.019(7) -0.014(7)
C12 0.047(8) 0.032(8) 0.035(8) -0.005(6) 0.020(7) -0.010(7)
C13 0.079(12) 0.049(10) 0.045(9) -0.012(8) 0.026(9) -0.017(9)
C14 0.029(8) 0.049(10) 0.079(12) -0.022(9) 0.004(8) -0.009(7)
C15 0.055(10) 0.030(8) 0.042(9) -0.005(7) 0.020(8) -0.012(7)
C16 0.022(7) 0.012(7) 0.026(8) -0.007(6) 0.000(7) -0.009(6)
C17 0.027(7) 0.040(8) 0.032(8) -0.009(6) 0.003(6) -0.002(7)
C18 0.045(10) 0.069(11) 0.072(10) -0.014(8) 0.035(8) 0.013(8)
C19 0.049(9) 0.047(9) 0.078(11) 0.014(8) 0.039(9) 0.017(7)
C20 0.039(9) 0.060(10) 0.062(9) 0.010(8) 0.029(8) 0.008(8)
C21 0.018(8) 0.046(9) 0.019(8) -0.005(7) 0.006(6) -0.014(7)
C22 0.051(9) 0.049(9) 0.065(10) 0.001(8) 0.030(7) -0.014(8)
C23 0.053(10) 0.048(9) 0.049(9) 0.022(7) 0.021(8) -0.014(8)
C24 0.116(14) 0.127(15) 0.129(15) -0.025(12) 0.097(12) -0.031(11)
C25 0.103(13) 0.087(13) 0.067(11) 0.021(10) 0.020(9) -0.016(11)
C26 0.030(8) 0.026(8) 0.041(9) 0.008(7) 0.019(7) -0.004(6)
C27 0.040(8) 0.029(8) 0.057(9) -0.004(7) 0.021(7) 0.006(7)
C28 0.043(10) 0.094(12) 0.063(10) -0.001(9) 0.013(8) 0.035(9)
C29 0.093(13) 0.086(12) 0.083(12) 0.028(10) 0.047(11) 0.044(10)
C30 0.040(9) 0.110(13) 0.103(14) -0.019(11) 0.033(10) -0.004(9)
C31 0.027(8) 0.023(8) 0.032(8) 0.006(7) 0.012(7) 0.004(7)
C32 0.035(8) 0.035(8) 0.029(7) -0.005(7) 0.011(6) -0.012(7)
C33 0.038(9) 0.039(8) 0.038(9) 0.017(7) 0.004(7) -0.006(7)
C34 0.092(11) 0.064(10) 0.056(10) 0.015(9) 0.051(9) 0.002(9)
C35 0.057(9) 0.056(10) 0.030(8) 0.002(8) 0.013(7) -0.012(8)
C36 0.036(8) 0.026(8) 0.044(9) 0.002(7) 0.021(7) -0.018(7)
C37 0.048(9) 0.041(8) 0.056(9) -0.011(8) 0.029(7) -0.007(7)
C38 0.036(8) 0.064(10) 0.056(9) -0.018(9) 0.023(7) 0.015(8)
C39 0.082(13) 0.056(9) 0.142(16) 0.018(11) 0.056(11) 0.016(9)
C40 0.067(12) 0.130(15) 0.063(10) -0.006(10) 0.036(9) 0.008(11)
C41 0.048(9) 0.022(8) 0.030(8) 0.004(7) 0.019(7) -0.009(7)
C42 0.073(10) 0.040(8) 0.025(8) -0.009(7) 0.013(7) -0.017(8)
C43 0.067(10) 0.057(10) 0.042(9) -0.026(8) 0.017(8) -0.006(9)
C44 0.075(11) 0.101(13) 0.058(11) -0.019(10) 0.042(9) 0.018(10)
C45 0.172(17) 0.053(9) 0.082(13) -0.027(9) 0.064(12) -0.031(11)
C46 0.039(8) 0.033(9) 0.035(8) 0.007(7) 0.015(7) -0.008(7)
C47 0.039(8) 0.048(9) 0.055(9) 0.016(7) 0.024(8) 0.021(7)
C48 0.087(13) 0.129(15) 0.127(13) -0.033(11) 0.073(11) -0.009(11)
C49 0.105(14) 0.138(16) 0.108(12) 0.066(12) 0.050(11) 0.034(12)
C50 0.067(12) 0.095(12) 0.135(16) 0.007(11) 0.055(11) -0.003(10)
C51 0.024(7) 0.029(8) 0.042(9) -0.012(7) 0.010(7) -0.001(6)
C52 0.045(8) 0.048(9) 0.044(8) -0.006(7) 0.024(7) -0.035(7)
C53 0.069(12) 0.079(12) 0.051(9) -0.037(9) 0.016(9) -0.025(10)
C54 0.067(11) 0.026(8) 0.077(11) -0.019(8) 0.023(9) -0.020(8)
C55 0.032(8) 0.061(10) 0.058(10) -0.004(9) 0.010(8) -0.020(8)
C56 0.037(8) 0.012(7) 0.028(8) 0.004(7) 0.009(7) -0.005(6)
C57 0.045(9) 0.034(8) 0.052(9) 0.009(7) 0.033(7) 0.009(7)
C58 0.075(12) 0.105(14) 0.131(15) 0.037(12) 0.068(11) 0.020(10)
C59 0.083(12) 0.095(13) 0.082(10) 0.027(9) 0.057(9) 0.050(10)
C60 0.101(13) 0.080(12) 0.118(13) -0.029(11) 0.066(11) 0.004(10)
C61 0.017(7) 0.034(8) 0.032(8) -0.001(7) 0.005(6) -0.003(6)
C62 0.038(8) 0.031(8) 0.034(8) 0.001(7) 0.008(7) -0.007(7)
C63 0.036(8) 0.034(8) 0.059(9) 0.017(8) 0.015(7) 0.005(7)
C64 0.043(8) 0.026(8) 0.098(12) 0.027(9) 0.031(9) 0.005(7)
C65 0.089(12) 0.051(10) 0.065(10) 0.005(8) 0.043(9) -0.034(9)
C66 0.031(8) 0.016(7) 0.026(8) -0.003(7) 0.009(6) 0.002(7)
C67 0.030(8) 0.045(8) 0.060(9) -0.021(7) 0.027(7) 0.004(7)
C68 0.042(9) 0.098(13) 0.064(9) 0.009(9) 0.025(8) 0.006(10)
C69 0.025(8) 0.048(8) 0.071(10) -0.001(8) 0.027(8) 0.002(7)
C70 0.054(11) 0.080(11) 0.100(12) -0.041(10) 0.052(10) -0.014(10)
C71 0.020(8) 0.017(8) 0.027(7) 0.010(6) 0.010(6) -0.001(6)
C72 0.034(8) 0.033(8) 0.039(8) 0.004(7) 0.019(7) 0.001(6)
C73 0.060(10) 0.051(8) 0.055(10) 0.014(8) 0.044(9) 0.002(8)
C74 0.074(11) 0.094(13) 0.059(10) -0.030(10) 0.023(9) -0.029(10)
C75 0.082(11) 0.072(11) 0.088(12) 0.007(10) 0.066(10) 0.025(10)
C76 0.026(7) 0.038(8) 0.028(8) 0.006(7) 0.011(6) 0.004(7)
C77 0.022(7) 0.015(7) 0.046(8) 0.007(6) 0.017(6) 0.005(6)
C78 0.021(7) 0.032(8) 0.021(7) 0.007(6) 0.004(6) 0.012(6)
Cr8 0.0225(13) 0.0261(13) 0.0223(13) 0.0026(11) 0.0045(11) -0.0021(11)
Cr9 0.0243(14) 0.0236(13) 0.0220(13) 0.0021(11) -0.0007(11) -0.0071(11)
Cr10 0.0361(16) 0.0274(14) 0.0242(14) 0.0012(12) 0.0005(12) -0.0039(12)
Cr11 0.0319(15) 0.0382(15) 0.0220(14) -0.0030(12) 0.0035(12) 0.0033(13)
Cr12 0.0236(14) 0.0545(17) 0.0216(13) -0.0004(13) 0.0039(11) 0.0008(13)
Cr13 0.0237(14) 0.0656(19) 0.0237(14) 0.0016(14) 0.0064(12) -0.0097(14)
Cr14 0.0257(14) 0.0453(16) 0.0239(14) 0.0014(12) 0.0062(12) -0.0075(13)
Ni2 0.0195(10) 0.0270(11) 0.0225(10) 0.0029(9) 0.0027(8) 0.0000(9)
F4 0.027(4) 0.025(4) 0.025(4) 0.003(4) 0.006(4) 0.000(4)
F5 0.024(4) 0.042(5) 0.015(4) 0.000(4) 0.000(4) -0.012(4)
F6 0.023(4) 0.040(5) 0.025(4) 0.011(4) 0.005(4) -0.010(4)
N2 0.028(7) 0.041(8) 0.021(7) -0.001(6) -0.005(6) -0.011(7)
O36 0.022(5) 0.028(6) 0.029(6) -0.005(5) 0.007(5) -0.012(5)
O37 0.027(6) 0.018(5) 0.027(6) -0.003(5) 0.005(5) -0.009(5)
O38 0.034(6) 0.013(5) 0.035(6) 0.003(5) 0.010(5) -0.011(5)
O39 0.035(6) 0.024(6) 0.021(6) -0.003(5) 0.006(5) -0.016(5)
O40 0.044(7) 0.029(6) 0.021(6) 0.005(5) -0.006(5) -0.010(6)
O41 0.041(7) 0.045(7) 0.015(6) 0.000(5) -0.007(5) -0.011(6)
O42 0.058(8) 0.020(6) 0.022(6) -0.008(5) 0.015(5) -0.006(5)
O43 0.038(6) 0.039(7) 0.021(6) -0.001(5) -0.002(5) 0.002(5)
O44 0.054(7) 0.050(7) 0.019(6) -0.001(6) 0.007(6) -0.008(6)
O45 0.042(7) 0.036(7) 0.034(6) -0.017(6) -0.001(6) -0.016(6)
O46 0.027(6) 0.033(6) 0.026(6) 0.007(5) 0.003(5) -0.003(5)
O47 0.024(6) 0.034(6) 0.021(5) 0.005(5) 0.006(5) 0.006(5)
O48 0.034(6) 0.058(8) 0.023(6) -0.004(6) 0.005(5) -0.008(6)
O49 0.034(6) 0.059(8) 0.024(6) 0.001(6) 0.004(5) 0.009(6)
O50 0.033(7) 0.049(7) 0.037(7) -0.004(6) 0.011(6) 0.004(6)
O51 0.027(6) 0.095(10) 0.033(7) -0.016(7) 0.012(6) -0.004(7)
O52 0.049(8) 0.109(11) 0.029(7) -0.006(7) 0.022(6) -0.002(8)
O53 0.021(6) 0.088(9) 0.027(6) -0.005(6) 0.002(5) -0.010(6)
O54 0.024(6) 0.037(7) 0.034(6) 0.008(5) 0.003(5) -0.004(5)
O55 0.032(6) 0.045(7) 0.023(6) 0.009(5) -0.001(5) -0.011(6)
O56 0.031(7) 0.096(10) 0.050(8) 0.032(8) 0.026(6) 0.000(7)
O57 0.035(7) 0.058(8) 0.031(7) 0.002(6) 0.013(6) -0.010(6)
O58 0.019(6) 0.085(9) 0.013(6) -0.003(6) -0.007(5) 0.000(6)
O59 0.018(6) 0.117(11) 0.026(6) 0.003(7) 0.009(5) 0.006(7)
O60 0.013(5) 0.044(6) 0.031(6) 0.002(5) -0.004(5) -0.010(5)
O61 0.019(5) 0.032(6) 0.031(6) 0.000(5) 0.012(5) -0.007(5)
O62 0.017(6) 0.042(6) 0.020(6) 0.004(5) -0.007(5) -0.003(5)
O63 0.030(6) 0.027(6) 0.020(5) 0.005(5) 0.007(5) -0.004(5)
O64 0.036(6) 0.025(6) 0.031(6) -0.007(5) 0.010(5) -0.008(5)
O65 0.036(6) 0.036(6) 0.030(6) 0.007(5) 0.016(5) -0.003(6)
O66 0.020(5) 0.020(5) 0.025(6) 0.005(5) 0.000(5) -0.002(5)
O67 0.022(5) 0.026(6) 0.025(6) 0.003(5) 0.002(5) 0.002(5)
O68 0.036(6) 0.042(7) 0.018(6) 0.008(5) -0.003(5) 0.010(6)
O69 0.015(5) 0.044(6) 0.023(6) -0.004(5) -0.001(5) 0.004(5)
O70 0.026(5) 0.046(6) 0.010(5) 0.003(5) 0.004(4) -0.008(5)
C79 0.020(7) 0.009(6) 0.021(7) 0.006(6) -0.002(6) 0.000(6)
C80 0.036(8) 0.012(7) 0.014(7) 0.008(5) 0.006(6) -0.001(6)
C81 0.027(8) 0.028(8) 0.019(7) -0.004(6) 0.004(6) -0.009(6)
C82 0.033(8) 0.030(8) 0.052(9) 0.002(7) 0.023(7) 0.006(7)
C83 0.027(8) 0.043(9) 0.044(9) 0.001(8) 0.011(7) 0.009(7)
C84 0.037(8) 0.026(8) 0.037(9) 0.024(8) 0.018(7) 0.019(7)
C85 0.036(8) 0.026(7) 0.039(8) 0.001(6) 0.018(6) -0.013(7)
C86 0.047(9) 0.046(9) 0.053(9) 0.016(8) 0.030(8) 0.010(8)
C87 0.032(8) 0.076(11) 0.049(9) 0.006(8) 0.016(7) 0.015(8)
C88 0.055(10) 0.056(9) 0.060(10) -0.001(8) 0.042(8) 0.006(8)
C89 0.024(8) 0.047(9) 0.015(7) 0.003(7) 0.004(6) 0.009(7)
C90 0.034(8) 0.039(8) 0.021(7) 0.006(6) 0.002(6) -0.011(7)
C91 0.051(9) 0.058(10) 0.035(9) 0.026(8) 0.010(8) -0.003(8)
C92 0.060(10) 0.058(10) 0.028(8) 0.004(7) 0.016(8) 0.014(8)
C93 0.044(8) 0.027(8) 0.039(9) 0.004(7) 0.011(7) 0.001(7)
C94 0.030(8) 0.034(8) 0.037(9) -0.002(7) 0.005(7) -0.011(7)
C95 0.037(8) 0.032(8) 0.037(8) 0.007(6) 0.012(7) -0.005(7)
C96 0.056(9) 0.072(11) 0.047(10) 0.026(9) 0.028(8) 0.007(9)
C97 0.039(9) 0.030(8) 0.041(8) 0.001(7) 0.005(7) -0.008(7)
C98 0.052(10) 0.038(8) 0.047(9) 0.009(7) 0.018(8) -0.018(8)
C99 0.039(8) 0.028(8) 0.039(9) 0.008(7) 0.015(7) -0.004(7)
C100 0.048(9) 0.048(9) 0.056(9) 0.002(7) 0.026(7) 0.022(7)
C101 0.128(16) 0.104(14) 0.099(14) 0.041(11) 0.067(12) 0.029(11)
C102 0.049(9) 0.086(12) 0.046(10) -0.011(9) 0.006(8) 0.029(8)
C103 0.073(12) 0.091(13) 0.074(11) -0.011(9) 0.038(10) 0.029(10)
C104 0.056(10) 0.019(8) 0.048(10) 0.002(8) 0.011(8) 0.006(7)
C105 0.093(11) 0.046(9) 0.061(10) -0.017(8) 0.034(8) -0.010(9)
C106 0.130(13) 0.064(12) 0.071(11) -0.025(9) 0.027(9) -0.009(12)
C107 0.109(14) 0.037(9) 0.091(12) -0.003(9) 0.043(10) 0.003(10)
C108 0.136(13) 0.089(14) 0.135(16) -0.040(12) 0.094(12) 0.003(12)
C109 0.043(8) 0.021(8) 0.043(9) -0.009(7) 0.019(7) -0.001(7)
C110 0.037(8) 0.044(8) 0.036(8) 0.006(7) 0.017(7) 0.001(7)
C111 0.024(8) 0.092(11) 0.049(9) 0.007(9) 0.004(7) 0.001(9)
C112 0.070(11) 0.064(9) 0.074(12) 0.013(8) 0.047(9) 0.028(9)
C113 0.054(10) 0.076(11) 0.062(10) 0.006(9) 0.032(9) 0.009(9)
C114 0.034(8) 0.049(10) 0.028(7) -0.001(8) 0.014(7) 0.003(8)
C115 0.021(7) 0.077(10) 0.038(8) -0.025(8) 0.011(6) 0.003(8)
C116 0.106(14) 0.085(10) 0.037(9) -0.012(9) 0.040(10) 0.010(10)
C117 0.111(14) 0.059(10) 0.036(9) -0.005(8) 0.026(9) -0.007(10)
C118 0.049(9) 0.155(16) 0.068(12) -0.029(11) 0.023(9) 0.035(11)
C119 0.045(9) 0.033(9) 0.030(9) 0.005(8) 0.009(7) 0.013(8)
C120 0.062(11) 0.073(11) 0.079(11) 0.019(9) 0.031(9) 0.028(9)
C121 0.132(16) 0.112(13) 0.123(14) -0.037(12) 0.061(12) 0.045(11)
C122 0.095(14) 0.141(15) 0.112(14) -0.006(12) 0.071(12) 0.021(11)
C123 0.092(13) 0.147(16) 0.080(11) 0.010(10) 0.045(10) 0.059(12)
C124 0.023(8) 0.069(10) 0.037(9) 0.011(8) 0.011(7) -0.011(8)
C125 0.040(9) 0.090(11) 0.036(8) 0.011(8) 0.025(7) -0.007(8)
C126 0.127(15) 0.126(13) 0.102(14) -0.030(12) 0.078(12) -0.003(11)
C127 0.076(11) 0.104(12) 0.060(11) 0.024(10) 0.050(9) 0.004(9)
C128 0.099(12) 0.168(16) 0.029(8) 0.016(10) 0.036(8) -0.019(11)
C129 0.045(9) 0.051(10) 0.034(8) 0.005(8) 0.014(7) 0.006(8)
C130 0.058(10) 0.075(10) 0.089(11) -0.010(10) 0.033(9) 0.021(9)
C131 0.089(14) 0.105(14) 0.055(9) 0.015(10) 0.008(9) 0.017(12)
C132 0.084(13) 0.062(10) 0.117(15) 0.003(10) 0.033(11) 0.011(9)
C133 0.086(12) 0.092(13) 0.138(15) 0.000(12) 0.068(12) 0.009(11)
C134 0.053(10) 0.063(10) 0.031(9) -0.005(8) 0.014(8) -0.008(9)
C135 0.073(10) 0.068(10) 0.068(10) -0.005(9) 0.033(8) -0.031(10)
C136 0.152(15) 0.108(15) 0.083(11) 0.041(11) 0.041(10) -0.009(14)
C137 0.133(13) 0.137(17) 0.142(16) 0.009(13) 0.100(12) -0.028(12)
C138 0.131(16) 0.087(11) 0.100(13) 0.008(10) 0.077(12) -0.028(12)
C139 0.044(9) 0.094(12) 0.056(10) -0.011(9) 0.040(9) 0.009(8)
C140 0.058(10) 0.128(13) 0.079(11) -0.019(10) 0.036(9) 0.020(9)
C141 0.068(12) 0.092(11) 0.056(10) 0.004(9) 0.022(9) 0.038(10)
C142 0.118(16) 0.175(17) 0.067(10) -0.001(11) 0.029(11) 0.068(14)
C143 0.064(11) 0.141(15) 0.153(17) -0.048(13) 0.054(12) -0.012(11)
C144 0.021(8) 0.031(8) 0.030(8) 0.005(6) 0.011(7) 0.011(7)
C145 0.031(7) 0.026(7) 0.038(8) 0.005(6) 0.013(6) -0.006(7)
C146 0.069(12) 0.067(11) 0.068(11) 0.013(9) 0.026(9) -0.028(9)
C147 0.047(8) 0.045(9) 0.049(10) -0.006(8) 0.012(7) -0.014(8)
C148 0.063(10) 0.038(9) 0.051(10) -0.009(8) 0.024(8) -0.011(8)
C149 0.014(7) 0.026(8) 0.020(7) -0.006(7) 0.001(6) -0.006(6)
C150 0.030(8) 0.043(9) 0.054(9) 0.019(7) 0.019(7) 0.004(7)
C151 0.075(12) 0.077(11) 0.095(12) 0.050(10) 0.058(10) 0.040(10)
C152 0.075(11) 0.038(9) 0.087(10) 0.000(8) 0.051(9) 0.006(9)
C153 0.034(8) 0.064(11) 0.097(13) 0.006(10) 0.016(9) 0.021(8)
C154 0.032(8) 0.038(9) 0.025(7) 0.008(7) 0.013(6) 0.001(7)
C155 0.065(9) 0.057(9) 0.048(9) -0.025(8) 0.034(8) -0.017(8)
C156 0.135(15) 0.095(12) 0.093(14) 0.002(10) 0.076(12) 0.024(11)
C157 0.077(10) 0.178(17) 0.069(11) -0.034(12) 0.040(9) -0.025(11)
C158 0.130(15) 0.094(12) 0.073(12) -0.007(10) 0.072(11) -0.033(11)
C159 0.037(8) 0.021(7) 0.031(8) 0.005(7) 0.011(7) -0.013(6)
C160 0.016(7) 0.026(7) 0.020(7) 0.003(6) 0.007(6) -0.008(6)
C161 0.018(7) 0.033(8) 0.027(8) 0.015(6) 0.000(6) 0.001(6)
C162 0.038(8) 0.024(7) 0.014(7) -0.003(6) 0.000(6) -0.008(7)
C163 0.021(8) 0.041(8) 0.017(7) -0.008(6) 0.002(6) 0.001(7)
C164 0.022(8) 0.036(8) 0.038(9) -0.005(7) -0.001(7) -0.007(7)
C165 0.027(8) 0.037(9) 0.057(10) -0.003(7) 0.024(8) 0.006(7)
C166 0.041(9) 0.041(9) 0.059(10) 0.011(8) 0.028(8) 0.004(8)
C167 0.031(8) 0.036(8) 0.042(9) 0.004(7) 0.013(7) 0.000(7)
C168 0.045(8) 0.044(9) 0.025(7) 0.004(7) 0.011(7) -0.005(7)
C169 0.030(7) 0.023(7) 0.034(7) -0.003(6) 0.006(6) -0.007(6)
C170 0.021(7) 0.024(7) 0.037(7) 0.002(6) 0.009(6) 0.004(6)
C171 0.023(7) 0.011(7) 0.029(7) 0.002(6) 0.007(6) -0.006(6)
C172 0.046(10) 0.055(10) 0.027(8) 0.000(7) -0.002(7) 0.005(8)
C173 0.056(10) 0.046(9) 0.034(9) -0.007(8) 0.005(8) 0.029(8)
C174 0.027(8) 0.032(8) 0.025(8) -0.002(6) 0.004(6) 0.007(7)
C175 0.022(7) 0.023(7) 0.033(8) -0.002(6) 0.005(6) -0.001(6)
C176 0.029(7) 0.025(7) 0.024(7) -0.007(6) 0.004(6) -0.020(6)
C177 0.032(7) 0.041(8) 0.021(7) 0.006(6) 0.006(6) 0.000(7)
C178 0.027(7) 0.038(8) 0.028(8) 0.018(7) 0.014(6) -0.002(7)
C179 0.017(8) 0.051(9) 0.059(10) 0.016(8) 0.007(7) 0.001(7)
C180 0.037(8) 0.041(9) 0.058(10) -0.005(8) 0.018(8) -0.010(8)
C182 0.068(12) 0.068(12) 0.056(11) -0.003(10) 0.010(9) 0.025(10)
C183 0.123(17) 0.116(16) 0.120(16) -0.025(13) 0.076(14) -0.009(14)
C184 0.083(13) 0.104(14) 0.079(13) -0.029(11) 0.047(11) 0.022(11)
C185 0.078(13) 0.107(15) 0.092(14) -0.010(12) 0.033(11) 0.035(12)
Cl1 0.125(7) 0.248(11) 0.164(8) 0.038(8) 0.073(6) 0.014(8)
Cl3 0.156(8) 0.216(9) 0.141(7) 0.032(7) 0.087(6) 0.027(7)
Cl4 0.109(5) 0.060(3) 0.092(4) 0.003(3) 0.053(4) -0.007(3)
Cl5 0.060(3) 0.091(4) 0.055(3) 0.001(3) 0.025(3) 0.002(3)
Cl6 0.066(4) 0.127(5) 0.053(3) -0.007(3) -0.001(3) 0.016(4)
Cl7 0.127(7) 0.285(12) 0.205(10) -0.044(9) 0.088(8) -0.004(8)
Cl8 0.173(9) 0.227(11) 0.290(13) -0.082(10) 0.104(9) 0.013(9)
Cl9 0.167(9) 0.238(11) 0.122(7) -0.025(7) 0.027(6) -0.007(8)
N3 0.023(7) 0.027(7) 0.016(7) 0.007(6) 0.000(6) 0.011(6)
N4 0.010(6) 0.034(7) 0.030(7) -0.009(7) 0.002(6) -0.006(6)
N5 0.111(18) 0.15(2) 0.107(18) -0.014(16) 0.055(15) 0.052(17)

loop_
_atom_type_symbol
_atom_type_description
_atom_type_scat_dispersion_real
_atom_type_scat_dispersion_imag
_atom_type_scat_source
C C 0.0033 0.0016 'International Tables Vol C Tables 4.2.6.8 and 6.1.1.4'
H H 0.0000 0.0000 'International Tables Vol C Tables 4.2.6.8 and 6.1.1.4'
N N 0.0061 0.0033 'International Tables Vol C Tables 4.2.6.8 and 6.1.1.4'
O O 0.0106 0.0060 'International Tables Vol C Tables 4.2.6.8 and 6.1.1.4'
F F 0.0171 0.0103 'International Tables Vol C Tables 4.2.6.8 and 6.1.1.4'
Cl Cl 0.1484 0.1585 'International Tables Vol C Tables 4.2.6.8 and 6.1.1.4'
Cr Cr 0.3209 0.6236 'International Tables Vol C Tables 4.2.6.8 and 6.1.1.4'
Ni Ni 0.3393 1.1124 'International Tables Vol C Tables 4.2.6.8 and 6.1.1.4'

loop_
_geom_angle_atom_site_label_1
_geom_angle_atom_site_label_2
_geom_angle_atom_site_label_3
_geom_angle
Cl1 C181 Cl2 108.6(13)
Cl1 C181 Cl3 108.3(12)
Cl2 C181 Cl3 106.0(12)
F1 Cr1 O30 92.9(4)
F1 Cr1 O1 177.3(4)
O30 Cr1 O1 85.6(4)
F1 Cr1 O3 91.4(4)
O30 Cr1 O3 91.5(4)
O1 Cr1 O3 90.9(4)
F1 Cr1 O31 86.7(4)
O30 Cr1 O31 177.0(4)
O1 Cr1 O31 94.7(4)
O3 Cr1 O31 91.4(4)
F1 Cr1 N1 88.1(4)
O30 Cr1 N1 92.3(4)
O1 Cr1 N1 89.7(4)
O3 Cr1 N1 176.2(4)
O31 Cr1 N1 84.8(4)
O32 Cr2 O31 82.3(4)
O32 Cr2 O5 96.1(4)
O31 Cr2 O5 178.4(4)
O32 Cr2 O2 93.1(4)
O31 Cr2 O2 92.6(4)
O5 Cr2 O2 87.7(4)
O32 Cr2 O4 175.1(4)
O31 Cr2 O4 92.9(4)
O5 Cr2 O4 88.7(4)
O2 Cr2 O4 87.8(4)
O32 Cr2 O7 92.2(4)
O31 Cr2 O7 90.8(4)
O5 Cr2 O7 89.1(4)
O2 Cr2 O7 174.1(4)
O4 Cr2 O7 87.2(4)
O33 Cr3 O32 84.2(4)
O33 Cr3 O11 95.3(4)
O32 Cr3 O11 86.6(4)
O33 Cr3 O6 173.9(4)
O32 Cr3 O6 91.7(4)
O11 Cr3 O6 88.9(4)
O33 Cr3 O8 87.6(4)
O32 Cr3 O8 93.6(4)
O11 Cr3 O8 177.1(4)
O6 Cr3 O8 88.2(4)
O33 Cr3 O9 93.6(4)
O32 Cr3 O9 174.6(4)
O11 Cr3 O9 88.8(4)
O6 Cr3 O9 90.9(4)
O8 Cr3 O9 91.2(4)
O33 Cr4 O10 91.6(4)
O33 Cr4 O34 82.3(4)
O10 Cr4 O34 173.9(4)
O33 Cr4 O13 178.8(4)
O10 Cr4 O13 87.4(4)
O34 Cr4 O13 98.7(4)
O33 Cr4 O12 93.1(4)
O10 Cr4 O12 91.3(4)
O34 Cr4 O12 89.0(4)
O13 Cr4 O12 87.6(4)
O33 Cr4 O15 91.4(4)
O10 Cr4 O15 91.3(4)
O34 Cr4 O15 88.9(4)
O13 Cr4 O15 87.9(4)
O12 Cr4 O15 174.7(4)
O34 Cr5 O17 175.1(5)
O34 Cr5 O14 94.7(4)
O17 Cr5 O14 85.8(4)
O34 Cr5 O35 82.8(4)
O17 Cr5 O35 97.0(4)
O14 Cr5 O35 176.3(4)
O34 Cr5 O19 93.0(4)
O17 Cr5 O19 91.9(4)
O14 Cr5 O19 88.9(4)
O35 Cr5 O19 88.6(4)
O34 Cr5 O16 87.4(4)
O17 Cr5 O16 87.7(4)
O14 Cr5 O16 90.0(4)
O35 Cr5 O16 92.5(4)
O19 Cr5 O16 178.8(4)
F3 Cr6 O21 90.2(4)
F3 Cr6 O35 93.0(4)
O21 Cr6 O35 176.2(4)
F3 Cr6 O18 174.3(4)
O21 Cr6 O18 85.1(4)
O35 Cr6 O18 91.8(4)
F3 Cr6 O20 89.5(4)
O21 Cr6 O20 88.0(4)
O35 Cr6 O20 90.0(4)
O18 Cr6 O20 93.4(5)
F3 Cr6 O23 90.8(4)
O21 Cr6 O23 90.8(4)
O35 Cr6 O23 91.2(4)
O18 Cr6 O23 86.2(5)
O20 Cr6 O23 178.7(5)
F2 Cr7 F3 90.3(3)
F2 Cr7 O27 96.1(4)
F3 Cr7 O27 91.4(4)
F2 Cr7 O25 90.7(4)
F3 Cr7 O25 178.5(4)
O27 Cr7 O25 89.6(4)
F2 Cr7 O24 87.3(4)
F3 Cr7 O24 92.2(4)
O27 Cr7 O24 175.0(4)
O25 Cr7 O24 86.7(4)
F2 Cr7 O22 177.1(4)
F3 Cr7 O22 90.3(4)
O27 Cr7 O22 86.7(4)
O25 Cr7 O22 88.7(4)
O24 Cr7 O22 89.9(4)
F1 Ni1 O29 91.1(3)
F1 Ni1 F2 85.9(3)
O29 Ni1 F2 175.7(3)
F1 Ni1 O26 174.5(4)
O29 Ni1 O26 91.1(4)
F2 Ni1 O26 92.1(3)
F1 Ni1 N3 88.7(4)
O29 Ni1 N3 91.7(4)
F2 Ni1 N3 91.4(4)
O26 Ni1 N3 86.2(4)
F1 Ni1 O28 92.6(3)
O29 Ni1 O28 87.7(4)
F2 Ni1 O28 89.3(3)
O26 Ni1 O28 92.5(4)
N3 Ni1 O28 178.6(5)
Cr1 F1 Ni1 132.7(4)
Cr7 F2 Ni1 119.4(4)
Cr6 F3 Cr7 126.1(4)
C82 N1 C76 114.8(11)
C82 N1 Cr1 120.2(9)
C76 N1 Cr1 106.2(8)
C1 O1 Cr1 134.7(10)
C1 O2 Cr2 129.6(9)
C6 O3 Cr1 127.6(9)
C6 O4 Cr2 133.5(9)
C11 O5 Cr2 133.5(9)
C11 O6 Cr3 125.6(10)
C16 O7 Cr2 128.1(10)
C16 O8 Cr3 133.3(10)
C21 O9 Cr3 131.4(10)
C21 O10 Cr4 137.6(10)
C26 O11 Cr3 132.3(10)
C26 O12 Cr4 132.7(9)
C31 O13 Cr4 131.9(10)
C31 O14 Cr5 129.5(9)
C36 O15 Cr4 128.1(10)
C36 O16 Cr5 137.4(10)
C41 O17 Cr5 131.9(10)
C41 O18 Cr6 131.1(10)
C46 O19 Cr5 129.6(10)
C46 O20 Cr6 135.9(10)
C51 O21 Cr6 136.1(10)
C51 O22 Cr7 132.2(10)
C56 O23 Cr6 132.8(11)
C56 O24 Cr7 136.0(10)
C61 O25 Cr7 130.4(10)
C61 O26 Ni1 131.1(10)
C66 O27 Cr7 136.0(9)
C66 O28 Ni1 119.5(8)
C71 O29 Ni1 133.4(9)
C71 O30 Cr1 136.2(10)
C77 O31 Cr2 117.8(7)
C77 O31 Cr1 110.7(7)
Cr2 O31 Cr1 119.9(5)
C78 O32 Cr2 114.7(7)
C78 O32 Cr3 111.3(8)
Cr2 O32 Cr3 117.7(4)
C79 O33 Cr4 115.2(7)
C79 O33 Cr3 111.7(8)
Cr4 O33 Cr3 120.4(5)
C80 O34 Cr5 109.7(7)
C80 O34 Cr4 106.5(7)
Cr5 O34 Cr4 120.5(5)
C81 O35 Cr6 116.5(8)
C81 O35 Cr5 111.6(8)
Cr6 O35 Cr5 119.1(4)
O2 C1 O1 124.5(13)
O2 C1 C2 120.0(11)
O1 C1 C2 115.5(12)
C5 C2 C3 110.3(10)
C5 C2 C4 110.3(10)
C3 C2 C4 112.0(10)
C5 C2 C1 109.6(10)
C3 C2 C1 108.2(10)
C4 C2 C1 106.4(10)
O3 C6 O4 125.7(13)
O3 C6 C7 118.6(12)
O4 C6 C7 115.5(12)
C9 C7 C10 107.6(12)
C9 C7 C8 107.7(12)
C10 C7 C8 107.2(12)
C9 C7 C6 112.9(11)
C10 C7 C6 110.0(12)
C8 C7 C6 111.2(12)
O6 C11 O5 126.2(14)
O6 C11 C12 119.5(12)
O5 C11 C12 114.2(12)
C15 C12 C13 109.8(10)
C15 C12 C14 111.5(11)
C13 C12 C14 109.8(10)
C15 C12 C11 109.7(10)
C13 C12 C11 110.5(10)
C14 C12 C11 105.5(9)
O7 C16 O8 125.0(15)
O7 C16 C17 124.6(12)
O8 C16 C17 110.3(13)
C19 C17 C20 109.6(10)
C19 C17 C16 111.8(10)
C20 C17 C16 109.3(10)
C19 C17 C18 109.9(11)
C20 C17 C18 108.9(10)
C16 C17 C18 107.4(10)
O9 C21 O10 125.5(14)
O9 C21 C22 119.1(12)
O10 C21 C22 114.9(12)
C23 C22 C24 110.4(12)
C23 C22 C25 110.8(11)
C24 C22 C25 109.9(12)
C23 C22 C21 110.2(11)
C24 C22 C21 108.3(12)
C25 C22 C21 107.2(11)
O11 C26 O12 126.8(15)
O11 C26 C27 118.2(13)
O12 C26 C27 115.0(12)
C30 C27 C28 112.3(12)
C30 C27 C29 107.7(11)
C28 C27 C29 109.7(11)
C30 C27 C26 109.6(11)
C28 C27 C26 110.6(11)
C29 C27 C26 106.8(11)
O13 C31 O14 127.5(14)
O13 C31 C32 114.9(12)
O14 C31 C32 117.4(12)
C33 C32 C35 111.5(10)
C33 C32 C34 111.1(11)
C35 C32 C34 110.1(10)
C33 C32 C31 107.6(12)
C35 C32 C31 109.5(11)
C34 C32 C31 106.8(10)
O16 C36 O15 125.5(16)
O16 C36 C37 117.0(12)
O15 C36 C37 117.4(12)
C40 C37 C38 109.8(12)
C40 C37 C39 107.5(12)
C38 C37 C39 107.1(12)
C40 C37 C36 110.6(12)
C38 C37 C36 112.0(11)
C39 C37 C36 109.8(12)
O18 C41 O17 125.7(14)
O18 C41 C42 117.4(11)
O17 C41 C42 116.9(12)
C45 C42 C44 110.9(12)
C45 C42 C41 108.9(11)
C44 C42 C41 108.3(10)
C45 C42 C43 110.7(11)
C44 C42 C43 109.2(11)
C41 C42 C43 108.8(11)
O19 C46 O20 124.1(16)
O19 C46 C47 117.9(13)
O20 C46 C47 117.9(13)
C46 C47 C50 112.6(12)
C46 C47 C48 109.8(12)
C50 C47 C48 109.6(13)
C46 C47 C49 109.4(12)
C50 C47 C49 108.3(12)
C48 C47 C49 107.0(12)
O22 C51 O21 125.8(14)
O22 C51 C52 117.6(13)
O21 C51 C52 116.4(12)
C51 C52 C54 107.5(10)
C51 C52 C53 107.8(10)
C54 C52 C53 112.9(10)
C51 C52 C55 105.6(10)
C54 C52 C55 110.6(10)
C53 C52 C55 112.0(10)
O24 C56 O23 124.8(15)
O24 C56 C57 120.3(12)
O23 C56 C57 114.7(13)
C59 C57 C58 108.9(12)
C59 C57 C60 108.1(12)
C58 C57 C60 108.2(12)
C59 C57 C56 111.8(11)
C58 C57 C56 111.0(11)
C60 C57 C56 108.7(11)
O26 C61 O25 127.1(14)
O26 C61 C62 118.0(12)
O25 C61 C62 114.8(12)
C61 C62 C65 111.0(10)
C61 C62 C64 108.2(10)
C65 C62 C64 109.6(11)
C61 C62 C63 109.3(10)
C65 C62 C63 108.8(10)
C64 C62 C63 109.9(10)
O28 C66 O27 123.6(14)
O28 C66 C67 122.0(12)
O27 C66 C67 114.3(11)
C68 C67 C70 109.9(10)
C68 C67 C69 111.1(11)
C70 C67 C69 110.3(11)
C68 C67 C66 108.5(10)
C70 C67 C66 109.1(10)
C69 C67 C66 107.8(10)
O29 C71 O30 126.2(13)
O29 C71 C72 121.3(11)
O30 C71 C72 112.5(11)
C71 C72 C73 110.2(10)
C71 C72 C75 109.9(10)
C73 C72 C75 110.2(10)
C71 C72 C74 107.1(11)
C73 C72 C74 109.4(10)
C75 C72 C74 110.0(11)
N1 C76 C77 110.0(11)
O31 C77 C78 109.2(11)
O31 C77 C76 107.3(11)
C78 C77 C76 110.7(11)
C77 C78 O32 109.9(11)
C77 C78 C79 115.8(12)
O32 C78 C79 105.8(11)
F4 Cr8 O65 91.6(4)
F4 Cr8 O36 175.7(4)
O65 Cr8 O36 86.0(4)
F4 Cr8 O38 94.6(4)
O65 Cr8 O38 87.9(4)
O36 Cr8 O38 88.7(4)
F4 Cr8 O66 85.9(4)
O65 Cr8 O66 176.0(4)
O36 Cr8 O66 96.8(4)
O38 Cr8 O66 89.3(4)
F4 Cr8 N2 88.9(4)
O65 Cr8 N2 99.8(5)
O36 Cr8 N2 88.1(5)
O38 Cr8 N2 171.5(4)
O66 Cr8 N2 83.2(4)
O66 Cr9 O67 81.0(4)
O66 Cr9 O40 178.0(4)
O67 Cr9 O40 97.8(4)
O66 Cr9 O39 95.6(4)
O67 Cr9 O39 176.6(4)
O40 Cr9 O39 85.6(4)
O66 Cr9 O42 92.2(4)
O67 Cr9 O42 94.2(4)
O40 Cr9 O42 89.5(5)
O39 Cr9 O42 85.3(4)
O66 Cr9 O37 93.4(4)
O67 Cr9 O37 92.1(4)
O40 Cr9 O37 85.0(4)
O39 Cr9 O37 88.7(4)
O42 Cr9 O37 172.2(4)
O68 Cr10 O44 94.7(5)
O68 Cr10 O43 87.5(4)
O44 Cr10 O43 84.8(4)
O68 Cr10 O46 96.3(4)
O44 Cr10 O46 92.2(4)
O43 Cr10 O46 175.4(4)
O68 Cr10 O67 82.1(4)
O44 Cr10 O67 176.7(5)
O43 Cr10 O67 95.6(4)
O46 Cr10 O67 87.6(4)
O68 Cr10 O41 174.9(4)
O44 Cr10 O41 88.7(5)
O43 Cr10 O41 89.0(5)
O46 Cr10 O41 87.4(4)
O67 Cr10 O41 94.6(4)
O47 Cr11 O69 89.2(4)
O47 Cr11 O68 93.0(4)
O69 Cr11 O68 81.6(4)
O47 Cr11 O50 174.1(5)
O69 Cr11 O50 89.2(5)
O68 Cr11 O50 92.4(5)
O47 Cr11 O45 94.2(5)
O69 Cr11 O45 173.0(4)
O68 Cr11 O45 92.1(5)
O50 Cr11 O45 88.0(5)
O47 Cr11 O48 85.7(4)
O69 Cr11 O48 98.8(5)
O68 Cr11 O48 178.6(5)
O50 Cr11 O48 89.0(5)
O45 Cr11 O48 87.6(5)
O69 Cr12 O49 95.4(4)
O69 Cr12 O54 93.0(4)
O49 Cr12 O54 87.4(4)
O69 Cr12 O70 84.1(4)
O49 Cr12 O70 175.3(5)
O54 Cr12 O70 88.0(4)
O69 Cr12 O51 89.5(5)
O49 Cr12 O51 91.6(5)
O54 Cr12 O51 177.4(5)
O70 Cr12 O51 93.0(4)
O69 Cr12 O52 177.5(5)
O49 Cr12 O52 85.3(5)
O54 Cr12 O52 89.5(5)
O70 Cr12 O52 95.4(4)
O51 Cr12 O52 88.1(5)
F6 Cr13 O53 175.3(5)
F6 Cr13 O70 91.4(4)
O53 Cr13 O70 93.2(5)
F6 Cr13 O58 89.6(4)
O53 Cr13 O58 90.3(5)
O70 Cr13 O58 87.3(5)
F6 Cr13 O55 88.1(4)
O53 Cr13 O55 92.0(5)
O70 Cr13 O55 92.3(4)
O58 Cr13 O55 177.7(5)
F6 Cr13 O56 89.3(4)
O53 Cr13 O56 86.1(5)
O70 Cr13 O56 179.0(5)
O58 Cr13 O56 93.4(5)
O55 Cr13 O56 87.1(4)
F5 Cr14 F6 90.0(3)
F5 Cr14 O62 94.6(4)
F6 Cr14 O62 88.4(4)
F5 Cr14 O59 88.3(5)
F6 Cr14 O59 92.2(4)
O62 Cr14 O59 177.1(5)
F5 Cr14 O60 93.2(4)
F6 Cr14 O60 176.5(4)
O62 Cr14 O60 90.0(4)
O59 Cr14 O60 89.2(5)
F5 Cr14 O57 178.7(5)
F6 Cr14 O57 89.6(4)
O62 Cr14 O57 86.7(5)
O59 Cr14 O57 90.5(5)
O60 Cr14 O57 87.2(4)
F5 Ni2 F4 87.7(3)
F5 Ni2 O61 95.1(4)
F4 Ni2 O61 176.8(4)
F5 Ni2 O64 176.4(4)
F4 Ni2 O64 89.0(4)
O61 Ni2 O64 88.3(4)
F5 Ni2 N4 90.7(4)
F4 Ni2 N4 87.6(4)
O61 Ni2 N4 90.7(4)
O64 Ni2 N4 90.5(4)
F5 Ni2 O63 88.6(4)
F4 Ni2 O63 93.4(3)
O61 Ni2 O63 88.4(4)
O64 Ni2 O63 90.3(4)
N4 Ni2 O63 178.7(5)
Cr8 F4 Ni2 134.0(4)
Cr14 F5 Ni2 119.7(4)
Cr13 F6 Cr14 126.0(4)
C159 N2 C165 112.6(11)
C159 N2 Cr8 106.1(9)
C165 N2 Cr8 120.4(10)
C84 O36 Cr8 131.5(10)
C84 O37 Cr9 124.0(9)
C89 O38 Cr8 122.8(9)
C89 O39 Cr9 131.7(9)
C94 O40 Cr9 135.0(10)
C94 O41 Cr10 126.3(10)
C99 O42 Cr9 127.5(11)
C99 O43 Cr10 135.8(10)
C104 O44 Cr10 128.2(11)
C104 O45 Cr11 132.0(11)
C109 O46 Cr10 133.0(11)
C109 O47 Cr11 133.2(10)
C114 O48 Cr11 133.3(11)
C114 O49 Cr12 133.7(10)
C119 O50 Cr11 132.4(12)
C119 O51 Cr12 135.9(12)
C124 O52 Cr12 133.6(10)
C124 O53 Cr13 130.7(10)
C129 O54 Cr12 125.7(11)
C129 O55 Cr13 132.8(11)
C134 O56 Cr13 136.0(12)
C134 O57 Cr14 134.7(13)
C139 O58 Cr13 134.4(12)
C139 O59 Cr14 131.3(11)
C144 O60 Cr14 124.2(9)
C144 O61 Ni2 133.3(10)
C149 O62 Cr14 133.7(9)
C149 O63 Ni2 119.8(9)
C154 O64 Ni2 136.3(10)
C154 O65 Cr8 137.1(10)
C160 O66 Cr9 118.4(7)
C160 O66 Cr8 111.6(7)
Cr9 O66 Cr8 117.1(5)
C161 O67 Cr9 115.8(8)
C161 O67 Cr10 112.1(9)
Cr9 O67 Cr10 115.2(5)
C162 O68 Cr10 114.5(9)
C162 O68 Cr11 114.9(8)
Cr10 O68 Cr11 119.3(5)
C163 O69 Cr12 108.6(8)
C163 O69 Cr11 106.0(8)
Cr12 O69 Cr11 119.2(5)
C164 O70 Cr13 119.0(8)
C164 O70 Cr12 109.5(8)
Cr13 O70 Cr12 119.9(5)
O33 C79 C80 104.4(11)
O33 C79 C78 108.9(10)
C80 C79 C78 119.4(12)
O34 C80 C79 108.6(10)
O34 C80 C81 105.3(11)
C79 C80 C81 121.0(12)
O35 C81 C80 102.4(11)
N1 C82 C83 113.6(13)
O37 C84 O36 126.0(15)
O37 C84 C85 116.9(12)
O36 C84 C85 116.5(12)
C88 C85 C84 109.8(10)
C88 C85 C87 110.7(10)
C84 C85 C87 107.9(10)
C88 C85 C86 110.9(10)
C84 C85 C86 105.8(10)
C87 C85 C86 111.6(10)
O38 C89 O39 127.3(13)
O38 C89 C90 118.0(11)
O39 C89 C90 114.4(11)
C91 C90 C92 111.5(10)
C91 C90 C93 112.5(10)
C92 C90 C93 110.8(9)
C91 C90 C89 108.8(9)
C92 C90 C89 107.1(9)
C93 C90 C89 105.8(9)
O41 C94 O40 123.4(14)
O41 C94 C95 119.3(12)
O40 C94 C95 116.8(12)
C94 C95 C97 110.0(10)
C94 C95 C98 108.9(10)
C97 C95 C98 110.2(10)
C94 C95 C96 109.5(10)
C97 C95 C96 109.1(10)
C98 C95 C96 109.2(11)
O42 C99 O43 122.2(15)
O42 C99 C100 122.4(13)
O43 C99 C100 115.0(13)
C101 C100 C103 110.0(11)
C101 C100 C102 109.7(12)
C103 C100 C102 110.3(11)
C101 C100 C99 108.2(11)
C103 C100 C99 109.3(11)
C102 C100 C99 109.3(11)
O44 C104 O45 129.8(16)
O44 C104 C105 117.0(13)
O45 C104 C105 112.8(14)
C106 C105 C108 114.7(13)
C106 C105 C107 111.6(12)
C108 C105 C107 109.9(12)
C106 C105 C104 106.5(12)
C108 C105 C104 105.3(12)
C107 C105 C104 108.3(12)
O47 C109 O46 124.9(15)
O47 C109 C110 117.7(12)
O46 C109 C110 117.3(13)
C109 C110 C113 110.2(10)
C109 C110 C112 108.2(11)
C113 C110 C112 110.4(11)
C109 C110 C111 108.7(10)
C113 C110 C111 109.6(10)
C112 C110 C111 109.7(10)
O48 C114 O49 124.2(15)
O48 C114 C115 118.2(13)
O49 C114 C115 117.4(13)
C117 C115 C118 112.8(11)
C117 C115 C116 111.4(10)
C118 C115 C116 112.9(11)
C117 C115 C114 108.3(11)
C118 C115 C114 105.0(10)
C116 C115 C114 105.8(11)
O50 C119 O51 123.9(18)
O50 C119 C120 118.9(14)
O51 C119 C120 117.2(15)
C119 C120 C122 111.3(13)
C119 C120 C123 108.4(13)
C122 C120 C123 113.0(13)
C119 C120 C121 107.3(13)
C122 C120 C121 107.9(13)
C123 C120 C121 108.8(12)
O53 C124 O52 122.2(15)
O53 C124 C125 122.5(13)
O52 C124 C125 115.3(12)
C128 C125 C127 112.8(12)
C128 C125 C126 109.2(12)
C127 C125 C126 109.2(12)
C128 C125 C124 109.2(11)
C127 C125 C124 108.7(11)
C126 C125 C124 107.6(12)
O55 C129 O54 129.0(16)
O55 C129 C130 120.0(13)
O54 C129 C130 110.9(13)
C132 C130 C133 113.7(13)
C132 C130 C131 110.6(12)
C133 C130 C131 109.4(12)
C132 C130 C129 108.4(12)
C133 C130 C129 107.6(12)
C131 C130 C129 106.8(12)
O57 C134 O56 123.1(18)
O57 C134 C135 123.3(15)
O56 C134 C135 113.4(14)
C134 C135 C136 108.7(13)
C134 C135 C138 107.9(13)
C136 C135 C138 110.6(13)
C134 C135 C137 108.4(13)
C136 C135 C137 110.6(13)
C138 C135 C137 110.5(13)
O58 C139 O59 123.8(17)
O58 C139 C140 121.8(14)
O59 C139 C140 113.7(14)
C142 C140 C141 110.5(13)
C142 C140 C139 106.6(13)
C141 C140 C139 108.1(13)
C142 C140 C143 112.5(13)
C141 C140 C143 113.1(13)
C139 C140 C143 105.6(13)
O61 C144 O60 125.9(14)
O61 C144 C145 123.0(12)
O60 C144 C145 111.0(12)
C144 C145 C147 109.7(10)
C144 C145 C148 108.2(10)
C147 C145 C148 109.0(10)
C144 C145 C146 110.1(10)
C147 C145 C146 109.8(10)
C148 C145 C146 109.9(10)
O63 C149 O62 129.2(14)
O63 C149 C150 117.4(12)
O62 C149 C150 113.2(11)
C153 C150 C151 108.9(11)
C153 C150 C152 108.4(11)
C151 C150 C152 109.3(11)
C153 C150 C149 110.5(11)
C151 C150 C149 111.6(11)
C152 C150 C149 108.0(10)
O64 C154 O65 124.4(14)
O64 C154 C155 116.6(12)
O65 C154 C155 119.0(12)
C158 C155 C156 112.2(17)
C158 C155 C154 107.6(11)
C156 C155 C154 105.6(12)
C158 C155 C157 110.8(18)
C156 C155 C157 113.6(19)
C154 C155 C157 106.6(12)
C160 C159 N2 114.3(12)
O66 C160 C159 107.5(11)
O66 C160 C161 106.3(10)
C159 C160 C161 112.2(11)
O67 C161 C162 109.2(12)
O67 C161 C160 109.8(12)
C162 C161 C160 116.2(12)
O68 C162 C163 105.9(11)
O68 C162 C161 104.9(12)
C163 C162 C161 122.8(13)
C162 C163 O69 107.1(12)
C162 C163 C164 123.0(13)
O69 C163 C164 101.9(11)
O70 C164 C163 106.1(12)
N2 C165 C166 113.1(13)
N3 C167 C168 122.3(15)
C169 C168 C167 118.2(14)
C169 C168 C172 125.0(15)
C167 C168 C172 116.6(15)
C168 C169 C170 118.9(13)
C168 C169 C176 120.2(13)
C170 C169 C176 120.8(14)
C171 C170 C169 119.4(14)
C171 C170 C173 119.1(14)
C169 C170 C173 121.6(13)
N3 C171 C170 122.8(13)
C175 C174 N4 120.4(15)
C174 C175 C176 120.7(15)
C174 C175 C180 117.2(14)
C176 C175 C180 121.9(14)
C175 C176 C177 117.1(14)
C175 C176 C169 121.8(14)
C177 C176 C169 121.0(13)
C178 C177 C176 119.0(14)
C178 C177 C179 119.7(15)
C176 C177 C179 121.3(13)
N4 C178 C177 124.2(15)
Cl5 C182 Cl4 111.1(8)
Cl5 C182 Cl6 110.9(9)
Cl4 C182 Cl6 112.3(8)
Cl7 C183 Cl8 115.6(13)
Cl7 C183 Cl9 112.1(12)
Cl8 C183 Cl9 111.9(11)
C184 C185 N5 176(3)
C171 N3 C167 118.4(12)
C171 N3 Ni1 121.3(9)
C167 N3 Ni1 119.9(10)
C178 N4 C174 117.9(13)
C178 N4 Ni2 123.3(10)
C174 N4 Ni2 118.7(10)

loop_
_geom_bond_atom_site_label_1
_geom_bond_atom_site_label_2
_geom_bond_distance
Cl2 C181 1.759(17)
C181 Cl1 1.756(16)
C181 Cl3 1.760(16)
Cr1 F1 1.899(7)
Cr1 O30 1.933(11)
Cr1 O1 1.933(10)
Cr1 O3 1.970(9)
Cr1 O31 1.983(9)
Cr1 N1 2.083(11)
Cr2 O32 1.926(9)
Cr2 O31 1.929(9)
Cr2 O5 1.955(9)
Cr2 O2 1.970(10)
Cr2 O4 1.971(9)
Cr2 O7 2.000(10)
Cr3 O33 1.958(9)
Cr3 O32 1.974(9)
Cr3 O11 1.980(9)
Cr3 O6 1.983(9)
Cr3 O8 1.987(10)
Cr3 O9 1.998(11)
Cr4 O33 1.938(9)
Cr4 O10 1.967(10)
Cr4 O34 1.968(10)
Cr4 O13 1.978(10)
Cr4 O12 1.987(10)
Cr4 O15 1.992(11)
Cr5 O34 1.935(9)
Cr5 O17 1.945(10)
Cr5 O14 1.971(10)
Cr5 O35 1.974(9)
Cr5 O19 1.981(11)
Cr5 O16 1.992(10)
Cr6 F3 1.905(8)
Cr6 O21 1.937(11)
Cr6 O35 1.954(9)
Cr6 O18 1.957(11)
Cr6 O20 1.969(10)
Cr6 O23 1.975(11)
Cr7 F2 1.900(7)
Cr7 F3 1.923(8)
Cr7 O27 1.941(10)
Cr7 O25 1.947(9)
Cr7 O24 1.962(11)
Cr7 O22 1.971(9)
Ni1 F1 1.997(8)
Ni1 O29 2.020(10)
Ni1 F2 2.035(8)
Ni1 O26 2.037(10)
Ni1 N3 2.069(11)
Ni1 O28 2.069(9)
N1 C82 1.483(18)
N1 C76 1.497(18)
O1 C1 1.332(16)
O2 C1 1.214(16)
O3 C6 1.250(16)
O4 C6 1.280(16)
O5 C11 1.284(16)
O6 C11 1.206(16)
O7 C16 1.152(16)
O8 C16 1.311(16)
O9 C21 1.196(16)
O10 C21 1.258(16)
O11 C26 1.249(16)
O12 C26 1.253(17)
O13 C31 1.228(16)
O14 C31 1.238(16)
O15 C36 1.258(17)
O16 C36 1.253(16)
O17 C41 1.253(16)
O18 C41 1.239(16)
O19 C46 1.241(17)
O20 C46 1.280(17)
O21 C51 1.283(17)
O22 C51 1.245(16)
O23 C56 1.255(16)
O24 C56 1.230(17)
O25 C61 1.258(16)
O26 C61 1.243(16)
O27 C66 1.287(16)
O28 C66 1.228(15)
O29 C71 1.240(15)
O30 C71 1.318(16)
O31 C77 1.456(16)
O32 C78 1.503(16)
O33 C79 1.458(16)
O34 C80 1.435(15)
O35 C81 1.432(16)
C1 C2 1.55(2)
C2 C5 1.528(15)
C2 C3 1.533(14)
C2 C4 1.538(15)
C6 C7 1.52(2)
C7 C9 1.466(16)
C7 C10 1.468(17)
C7 C8 1.468(17)
C11 C12 1.56(2)
C12 C15 1.518(14)
C12 C13 1.533(15)
C12 C14 1.551(15)
C16 C17 1.53(2)
C17 C19 1.503(15)
C17 C20 1.522(14)
C17 C18 1.530(15)
C21 C22 1.58(2)
C22 C23 1.474(15)
C22 C24 1.486(16)
C22 C25 1.493(16)
C26 C27 1.54(2)
C27 C30 1.476(16)
C27 C28 1.493(16)
C27 C29 1.524(16)
C31 C32 1.58(2)
C32 C33 1.511(14)
C32 C35 1.518(14)
C32 C34 1.528(15)
C36 C37 1.53(2)
C37 C40 1.470(16)
C37 C38 1.470(16)
C37 C39 1.507(16)
C41 C42 1.52(2)
C42 C45 1.505(16)
C42 C44 1.510(16)
C42 C43 1.525(15)
C46 C47 1.46(2)
C47 C50 1.462(17)
C47 C48 1.467(17)
C47 C49 1.474(17)
C51 C52 1.54(2)
C52 C54 1.564(15)
C52 C53 1.564(15)
C52 C55 1.591(15)
C56 C57 1.48(2)
C57 C59 1.441(16)
C57 C58 1.449(16)
C57 C60 1.460(16)
C61 C62 1.53(2)
C62 C65 1.530(15)
C62 C64 1.534(14)
C62 C63 1.534(14)
C66 C67 1.55(2)
C67 C68 1.503(15)
C67 C70 1.515(15)
C67 C69 1.524(15)
C71 C72 1.47(2)
C72 C73 1.538(15)
C72 C75 1.548(15)
C72 C74 1.565(15)
C76 C77 1.52(2)
C77 C78 1.47(2)
C78 C79 1.51(2)
Cr8 F4 1.877(8)
Cr8 O65 1.950(10)
Cr8 O36 1.974(10)
Cr8 O38 1.982(10)
Cr8 O66 1.993(10)
Cr8 N2 2.114(12)
Cr9 O66 1.919(9)
Cr9 O67 1.948(9)
Cr9 O40 1.964(10)
Cr9 O39 1.976(9)
Cr9 O42 1.978(12)
Cr9 O37 1.988(11)
Cr10 O68 1.932(12)
Cr10 O44 1.950(12)
Cr10 O43 1.958(10)
Cr10 O46 1.963(10)
Cr10 O67 1.968(10)
Cr10 O41 2.007(12)
Cr11 O47 1.962(10)
Cr11 O69 1.967(10)
Cr11 O68 1.974(10)
Cr11 O50 1.978(12)
Cr11 O45 1.978(11)
Cr11 O48 1.988(11)
Cr12 O69 1.932(11)
Cr12 O49 1.943(10)
Cr12 O54 1.969(11)
Cr12 O70 1.971(9)
Cr12 O51 1.977(13)
Cr12 O52 1.985(13)
Cr13 F6 1.903(9)
Cr13 O53 1.939(12)
Cr13 O70 1.951(10)
Cr13 O58 1.963(10)
Cr13 O55 1.973(10)
Cr13 O56 1.979(14)
Cr14 F5 1.899(8)
Cr14 F6 1.918(8)
Cr14 O62 1.934(11)
Cr14 O59 1.967(12)
Cr14 O60 1.971(10)
Cr14 O57 1.981(11)
Ni2 F5 1.970(8)
Ni2 F4 2.027(8)
Ni2 O61 2.034(10)
Ni2 O64 2.048(11)
Ni2 N4 2.100(11)
Ni2 O63 2.101(9)
N2 C159 1.488(18)
N2 C165 1.503(19)
O36 C84 1.298(17)
O37 C84 1.262(17)
O38 C89 1.252(16)
O39 C89 1.259(15)
O40 C94 1.308(16)
O41 C94 1.254(17)
O42 C99 1.212(17)
O43 C99 1.339(17)
O44 C104 1.244(19)
O45 C104 1.272(19)
O46 C109 1.278(17)
O47 C109 1.273(17)
O48 C114 1.210(17)
O49 C114 1.283(18)
O50 C119 1.204(19)
O51 C119 1.315(19)
O52 C124 1.323(18)
O53 C124 1.250(18)
O54 C129 1.280(18)
O55 C129 1.239(18)
O56 C134 1.33(2)
O57 C134 1.161(19)
O58 C139 1.210(19)
O59 C139 1.33(2)
O60 C144 1.320(17)
O61 C144 1.184(16)
O62 C149 1.298(16)
O63 C149 1.207(16)
O64 C154 1.254(16)
O65 C154 1.313(17)
O66 C160 1.442(15)
O67 C161 1.405(17)
O68 C162 1.430(16)
O69 C163 1.482(16)
O70 C164 1.428(19)
C79 C80 1.495(18)
C80 C81 1.542(19)
C82 C83 1.51(2)
C84 C85 1.52(2)
C85 C88 1.520(14)
C85 C87 1.525(14)
C85 C86 1.532(14)
C89 C90 1.61(2)
C90 C91 1.526(14)
C90 C92 1.538(14)
C90 C93 1.547(14)
C94 C95 1.47(2)
C95 C97 1.512(14)
C95 C98 1.524(14)
C95 C96 1.524(15)
C99 C100 1.52(2)
C100 C101 1.501(16)
C100 C103 1.506(16)
C100 C102 1.513(16)
C104 C105 1.59(3)
C105 C106 1.483(17)
C105 C108 1.491(17)
C105 C107 1.499(17)
C109 C110 1.50(2)
C110 C113 1.535(15)
C110 C112 1.546(15)
C110 C111 1.547(15)
C114 C115 1.53(2)
C115 C117 1.504(15)
C115 C118 1.513(15)
C115 C116 1.524(15)
C119 C120 1.47(3)
C120 C122 1.530(18)
C120 C123 1.542(18)
C120 C121 1.577(18)
C124 C125 1.50(2)
C125 C128 1.469(16)
C125 C127 1.469(16)
C125 C126 1.480(16)
C129 C130 1.59(3)
C130 C132 1.489(17)
C130 C133 1.509(17)
C130 C131 1.537(17)
C134 C135 1.48(3)
C135 C136 1.493(18)
C135 C138 1.495(18)
C135 C137 1.495(18)
C139 C140 1.52(3)
C140 C142 1.509(18)
C140 C141 1.511(18)
C140 C143 1.518(18)
C144 C145 1.52(2)
C145 C147 1.568(15)
C145 C148 1.572(15)
C145 C146 1.572(15)
C149 C150 1.59(2)
C150 C153 1.515(15)
C150 C151 1.517(15)
C150 C152 1.528(15)
C154 C155 1.49(2)
C155 C158 1.479(16)
C155 C156 1.486(16)
C155 C157 1.490(16)
C159 C160 1.48(2)
C160 C161 1.52(2)
C161 C162 1.52(2)
C162 C163 1.48(2)
C163 C164 1.53(2)
C165 C166 1.54(2)
C167 N3 1.354(18)
C167 C168 1.43(2)
C168 C169 1.38(2)
C168 C172 1.52(2)
C169 C170 1.41(2)
C169 C176 1.47(2)
C170 C171 1.383(19)
C170 C173 1.48(2)
C171 N3 1.344(17)
C174 C175 1.36(2)
C174 N4 1.378(19)
C175 C176 1.37(2)
C175 C180 1.52(2)
C176 C177 1.39(2)
C177 C178 1.36(2)
C177 C179 1.53(2)
C178 N4 1.294(17)
C182 Cl5 1.729(13)
C182 Cl4 1.742(12)
C182 Cl6 1.755(12)
C183 Cl7 1.668(15)
C183 Cl8 1.718(15)
C183 Cl9 1.743(15)
C184 C185 1.27(3)
C185 N5 1.30(3)

loop_
_geom_torsion_atom_site_label_1
_geom_torsion_atom_site_label_2
_geom_torsion_atom_site_label_3
_geom_torsion_atom_site_label_4
_geom_torsion
O30 Cr1 F1 Ni1 19.5(6)
O1 Cr1 F1 Ni1 -36(9)
O3 Cr1 F1 Ni1 111.2(6)
O31 Cr1 F1 Ni1 -157.5(5)
N1 Cr1 F1 Ni1 -72.6(6)
O29 Ni1 F1 Cr1 -29.1(6)
F2 Ni1 F1 Cr1 147.8(6)
O26 Ni1 F1 Cr1 -143(4)
N3 Ni1 F1 Cr1 -120.7(6)
O28 Ni1 F1 Cr1 58.7(6)
F3 Cr7 F2 Ni1 124.6(4)
O27 Cr7 F2 Ni1 33.1(5)
O25 Cr7 F2 Ni1 -56.6(5)
O24 Cr7 F2 Ni1 -143.2(5)
O22 Cr7 F2 Ni1 -134(8)
F1 Ni1 F2 Cr7 -145.3(4)
O29 Ni1 F2 Cr7 -99(5)
O26 Ni1 F2 Cr7 39.9(5)
N3 Ni1 F2 Cr7 126.2(5)
O28 Ni1 F2 Cr7 -52.6(5)
O21 Cr6 F3 Cr7 45.2(6)
O35 Cr6 F3 Cr7 -136.8(5)
O18 Cr6 F3 Cr7 12(5)
O20 Cr6 F3 Cr7 133.2(5)
O23 Cr6 F3 Cr7 -45.6(6)
F2 Cr7 F3 Cr6 126.6(5)
O27 Cr7 F3 Cr6 -137.3(5)
O25 Cr7 F3 Cr6 -4(17)
O24 Cr7 F3 Cr6 39.3(6)
O22 Cr7 F3 Cr6 -50.6(6)
F1 Cr1 N1 C82 130.9(10)
O30 Cr1 N1 C82 38.1(11)
O1 Cr1 N1 C82 -47.5(10)
O3 Cr1 N1 C82 -146(6)
O31 Cr1 N1 C82 -142.2(10)
F1 Cr1 N1 C76 -96.6(9)
O30 Cr1 N1 C76 170.6(9)
O1 Cr1 N1 C76 85.0(9)
O3 Cr1 N1 C76 -14(7)
O31 Cr1 N1 C76 -9.7(9)
F1 Cr1 O1 C1 -121(9)
O30 Cr1 O1 C1 -176.6(12)
O3 Cr1 O1 C1 91.9(12)
O31 Cr1 O1 C1 0.4(12)
N1 Cr1 O1 C1 -84.3(12)
O32 Cr2 O2 C1 131.8(11)
O31 Cr2 O2 C1 49.4(11)
O5 Cr2 O2 C1 -132.2(11)
O4 Cr2 O2 C1 -43.4(11)
O7 Cr2 O2 C1 -75(4)
F1 Cr1 O3 C6 129.7(12)
O30 Cr1 O3 C6 -137.4(12)
O1 Cr1 O3 C6 -51.8(12)
O31 Cr1 O3 C6 42.9(12)
N1 Cr1 O3 C6 47(7)
O32 Cr2 O4 C6 4(6)
O31 Cr2 O4 C6 11.8(14)
O5 Cr2 O4 C6 -168.0(14)
O2 Cr2 O4 C6 104.3(14)
O7 Cr2 O4 C6 -78.8(14)
O32 Cr2 O5 C11 2.9(13)
O31 Cr2 O5 C11 9(15)
O2 Cr2 O5 C11 -89.9(12)
O4 Cr2 O5 C11 -177.7(12)
O7 Cr2 O5 C11 95.0(12)
O33 Cr3 O6 C11 9(5)
O32 Cr3 O6 C11 56.5(12)
O11 Cr3 O6 C11 143.0(12)
O8 Cr3 O6 C11 -37.1(12)
O9 Cr3 O6 C11 -128.3(12)
O32 Cr2 O7 C16 52.6(11)
O31 Cr2 O7 C16 134.9(11)
O5 Cr2 O7 C16 -43.5(11)
O2 Cr2 O7 C16 -100(4)
O4 Cr2 O7 C16 -132.3(11)
O33 Cr3 O8 C16 -72.9(12)
O32 Cr3 O8 C16 11.1(12)
O11 Cr3 O8 C16 104(9)
O6 Cr3 O8 C16 102.6(12)
O9 Cr3 O8 C16 -166.5(12)
O33 Cr3 O9 C21 31.5(14)
O32 Cr3 O9 C21 -34(5)
O11 Cr3 O9 C21 -63.8(14)
O6 Cr3 O9 C21 -152.7(14)
O8 Cr3 O9 C21 119.1(14)
O33 Cr4 O10 C21 -21.1(15)
O34 Cr4 O10 C21 -21(5)
O13 Cr4 O10 C21 159.6(15)
O12 Cr4 O10 C21 72.1(14)
O15 Cr4 O10 C21 -112.6(15)
O33 Cr3 O11 C26 -4.1(13)
O32 Cr3 O11 C26 -87.9(13)
O6 Cr3 O11 C26 -179.7(13)
O8 Cr3 O11 C26 179(100)
O9 Cr3 O11 C26 89.4(13)
O33 Cr4 O12 C26 26.9(13)
O10 Cr4 O12 C26 -64.8(13)
O34 Cr4 O12 C26 109.1(13)
O13 Cr4 O12 C26 -152.2(13)
O15 Cr4 O12 C26 176(79)
O33 Cr4 O13 C31 145(20)
O10 Cr4 O13 C31 -179.2(13)
O34 Cr4 O13 C31 0.8(13)
O12 Cr4 O13 C31 -87.8(13)
O15 Cr4 O13 C31 89.4(13)
O34 Cr5 O14 C31 47.4(13)
O17 Cr5 O14 C31 -127.7(13)
O35 Cr5 O14 C31 93(7)
O19 Cr5 O14 C31 140.3(13)
O16 Cr5 O14 C31 -40.0(13)
O33 Cr4 O15 C36 118.7(12)
O10 Cr4 O15 C36 -149.6(12)
O34 Cr4 O15 C36 36.5(12)
O13 Cr4 O15 C36 -62.3(12)
O12 Cr4 O15 C36 -31(6)
O34 Cr5 O16 C36 -3.7(14)
O17 Cr5 O16 C36 176.8(14)
O14 Cr5 O16 C36 91.0(14)
O35 Cr5 O16 C36 -86.3(14)
O19 Cr5 O16 C36 107(22)
O34 Cr5 O17 C41 76(5)
O14 Cr5 O17 C41 171.6(14)
O35 Cr5 O17 C41 -10.8(14)
O19 Cr5 O17 C41 -99.6(14)
O16 Cr5 O17 C41 81.5(14)
F3 Cr6 O18 C41 164(4)
O21 Cr6 O18 C41 130.4(14)
O35 Cr6 O18 C41 -47.4(13)
O20 Cr6 O18 C41 42.8(14)
O23 Cr6 O18 C41 -138.4(14)
O34 Cr5 O19 C46 -125.8(12)
O17 Cr5 O19 C46 53.9(12)
O14 Cr5 O19 C46 139.6(12)
O35 Cr5 O19 C46 -43.1(12)
O16 Cr5 O19 C46 124(22)
F3 Cr6 O20 C46 89.8(15)
O21 Cr6 O20 C46 180.0(15)
O35 Cr6 O20 C46 -3.3(15)
O18 Cr6 O20 C46 -95.1(15)
O23 Cr6 O20 C46 -167(100)
F3 Cr6 O21 C51 -11.6(14)
O35 Cr6 O21 C51 -159(6)
O18 Cr6 O21 C51 165.2(14)
O20 Cr6 O21 C51 -101.1(14)
O23 Cr6 O21 C51 79.2(14)
F2 Cr7 O22 C51 -75(8)
F3 Cr7 O22 C51 27.1(13)
O27 Cr7 O22 C51 118.5(13)
O25 Cr7 O22 C51 -151.8(13)
O24 Cr7 O22 C51 -65.1(13)
F3 Cr6 O23 C56 36.4(12)
O21 Cr6 O23 C56 -53.9(12)
O35 Cr6 O23 C56 129.4(12)
O18 Cr6 O23 C56 -138.8(12)
O20 Cr6 O23 C56 -67(22)
F2 Cr7 O24 C56 -105.5(13)
F3 Cr7 O24 C56 -15.3(14)
O27 Cr7 O24 C56 121(5)
O25 Cr7 O24 C56 163.6(14)
O22 Cr7 O24 C56 74.9(14)
F2 Cr7 O25 C61 47.1(12)
F3 Cr7 O25 C61 177(100)
O27 Cr7 O25 C61 -48.9(12)
O24 Cr7 O25 C61 134.4(12)
O22 Cr7 O25 C61 -135.6(12)
F1 Ni1 O26 C61 -63(4)
O29 Ni1 O26 C61 -176.9(12)
F2 Ni1 O26 C61 5.9(12)
N3 Ni1 O26 C61 -85.3(12)
O28 Ni1 O26 C61 95.3(12)
F2 Cr7 O27 C66 -5.6(12)
F3 Cr7 O27 C66 -96.1(12)
O25 Cr7 O27 C66 85.0(12)
O24 Cr7 O27 C66 127(5)
O22 Cr7 O27 C66 173.7(12)
F1 Ni1 O28 C66 150.4(11)
O29 Ni1 O28 C66 -118.6(11)
F2 Ni1 O28 C66 64.5(11)
O26 Ni1 O28 C66 -27.6(11)
N3 Ni1 O28 C66 -55(20)
F1 Ni1 O29 C71 20.1(12)
F2 Ni1 O29 C71 -26(5)
O26 Ni1 O29 C71 -165.0(12)
N3 Ni1 O29 C71 108.8(12)
O28 Ni1 O29 C71 -72.5(12)
F1 Cr1 O30 C71 10.4(13)
O1 Cr1 O30 C71 -171.9(13)
O3 Cr1 O30 C71 -81.1(13)
O31 Cr1 O30 C71 92(8)
N1 Cr1 O30 C71 98.6(13)
O32 Cr2 O31 C77 -3.7(8)
O5 Cr2 O31 C77 -10(15)
O2 Cr2 O31 C77 89.0(9)
O4 Cr2 O31 C77 176.9(9)
O7 Cr2 O31 C77 -95.9(9)
O32 Cr2 O31 Cr1 -143.6(5)
O5 Cr2 O31 Cr1 -150(14)
O2 Cr2 O31 Cr1 -50.9(5)
O4 Cr2 O31 Cr1 37.0(5)
O7 Cr2 O31 Cr1 124.3(5)
F1 Cr1 O31 C77 70.5(8)
O30 Cr1 O31 C77 -12(9)
O1 Cr1 O31 C77 -107.2(8)
O3 Cr1 O31 C77 161.8(8)
N1 Cr1 O31 C77 -18.0(8)
F1 Cr1 O31 Cr2 -147.1(5)
O30 Cr1 O31 Cr2 131(8)
O1 Cr1 O31 Cr2 35.2(5)
O3 Cr1 O31 Cr2 -55.8(5)
N1 Cr1 O31 Cr2 124.5(5)
O31 Cr2 O32 C78 -11.7(8)
O5 Cr2 O32 C78 168.1(8)
O2 Cr2 O32 C78 -103.9(8)
O4 Cr2 O32 C78 -4(6)
O7 Cr2 O32 C78 78.8(8)
O31 Cr2 O32 Cr3 -145.6(5)
O5 Cr2 O32 Cr3 34.3(6)
O2 Cr2 O32 Cr3 122.2(5)
O4 Cr2 O32 Cr3 -138(5)
O7 Cr2 O32 Cr3 -55.1(5)
O33 Cr3 O32 C78 -13.4(7)
O11 Cr3 O32 C78 82.3(8)
O6 Cr3 O32 C78 171.1(8)
O8 Cr3 O32 C78 -100.6(8)
O9 Cr3 O32 C78 52(5)
O33 Cr3 O32 Cr2 122.0(5)
O11 Cr3 O32 Cr2 -142.3(5)
O6 Cr3 O32 Cr2 -53.5(5)
O8 Cr3 O32 Cr2 34.7(6)
O9 Cr3 O32 Cr2 -172(4)
O10 Cr4 O33 C79 -177.5(8)
O34 Cr4 O33 C79 2.5(8)
O13 Cr4 O33 C79 -142(20)
O12 Cr4 O33 C79 91.1(8)
O15 Cr4 O33 C79 -86.2(8)
O10 Cr4 O33 Cr3 44.0(6)
O34 Cr4 O33 Cr3 -135.9(6)
O13 Cr4 O33 Cr3 79(20)
O12 Cr4 O33 Cr3 -47.4(6)
O15 Cr4 O33 Cr3 135.3(6)
O32 Cr3 O33 C79 -13.2(8)
O11 Cr3 O33 C79 -99.1(8)
O6 Cr3 O33 C79 34(4)
O8 Cr3 O33 C79 80.7(8)
O9 Cr3 O33 C79 171.8(8)
O32 Cr3 O33 Cr4 126.6(5)
O11 Cr3 O33 Cr4 40.7(6)
O6 Cr3 O33 Cr4 174(74)
O8 Cr3 O33 Cr4 -139.5(6)
O9 Cr3 O33 Cr4 -48.4(6)
O17 Cr5 O34 C80 -68(5)
O14 Cr5 O34 C80 -163.2(9)
O35 Cr5 O34 C80 19.4(9)
O19 Cr5 O34 C80 107.6(9)
O16 Cr5 O34 C80 -73.5(9)
O17 Cr5 O34 Cr4 56(5)
O14 Cr5 O34 Cr4 -39.1(6)
O35 Cr5 O34 Cr4 143.5(6)
O19 Cr5 O34 Cr4 -128.3(5)
O16 Cr5 O34 Cr4 50.6(6)
O33 Cr4 O34 C80 -29.1(8)
O10 Cr4 O34 C80 -29(5)
O13 Cr4 O34 C80 150.2(8)
O12 Cr4 O34 C80 -122.4(8)
O15 Cr4 O34 C80 62.5(9)
O33 Cr4 O34 Cr5 -154.6(6)
O10 Cr4 O34 Cr5 -155(4)
O13 Cr4 O34 Cr5 24.7(6)
O12 Cr4 O34 Cr5 112.0(6)
O15 Cr4 O34 Cr5 -63.1(6)
F3 Cr6 O35 C81 3.0(9)
O21 Cr6 O35 C81 151(7)
O18 Cr6 O35 C81 -174.0(9)
O20 Cr6 O35 C81 92.5(9)
O23 Cr6 O35 C81 -87.8(9)
F3 Cr6 O35 Cr5 -135.4(5)
O21 Cr6 O35 Cr5 12(7)
O18 Cr6 O35 Cr5 47.6(6)
O20 Cr6 O35 Cr5 -45.8(6)
O23 Cr6 O35 Cr5 133.8(6)
O34 Cr5 O35 C81 14.4(9)
O17 Cr5 O35 C81 -170.5(9)
O14 Cr5 O35 C81 -31(7)
O19 Cr5 O35 C81 -78.8(9)
O16 Cr5 O35 C81 101.5(9)
O34 Cr5 O35 Cr6 154.6(6)
O17 Cr5 O35 Cr6 -30.3(6)
O14 Cr5 O35 Cr6 109(7)
O19 Cr5 O35 Cr6 61.4(6)
O16 Cr5 O35 Cr6 -118.3(6)
Cr2 O2 C1 O1 -24.0(19)
Cr2 O2 C1 C2 156.9(8)
Cr1 O1 C1 O2 -8(2)
Cr1 O1 C1 C2 171.5(8)
O2 C1 C2 C5 -169.1(12)
O1 C1 C2 C5 11.7(14)
O2 C1 C2 C3 -48.8(14)
O1 C1 C2 C3 132.0(11)
O2 C1 C2 C4 71.7(14)
O1 C1 C2 C4 -107.5(12)
Cr1 O3 C6 O4 -5(2)
Cr1 O3 C6 C7 169.2(9)
Cr2 O4 C6 O3 -31(2)
Cr2 O4 C6 C7 154.1(10)
O3 C6 C7 C9 165.7(13)
O4 C6 C7 C9 -19.2(17)
O3 C6 C7 C10 -74.1(17)
O4 C6 C7 C10 101.0(16)
O3 C6 C7 C8 44.5(17)
O4 C6 C7 C8 -140.4(15)
Cr3 O6 C11 O5 -31(2)
Cr3 O6 C11 C12 144.6(9)
Cr2 O5 C11 O6 -7(2)
Cr2 O5 C11 C12 177.7(8)
O6 C11 C12 C15 14.0(16)
O5 C11 C12 C15 -170.0(12)
O6 C11 C12 C13 135.1(13)
O5 C11 C12 C13 -48.9(14)
O6 C11 C12 C14 -106.2(14)
O5 C11 C12 C14 69.8(14)
Cr2 O7 C16 O8 -17.4(19)
Cr2 O7 C16 C17 167.9(8)
Cr3 O8 C16 O7 -23(2)
Cr3 O8 C16 C17 152.7(9)
O7 C16 C17 C19 -144.4(13)
O8 C16 C17 C19 40.2(13)
O7 C16 C17 C20 -23.0(16)
O8 C16 C17 C20 161.6(10)
O7 C16 C17 C18 95.0(15)
O8 C16 C17 C18 -80.4(12)
Cr3 O9 C21 O10 -12(2)
Cr3 O9 C21 C22 159.8(9)
Cr4 O10 C21 O9 6(2)
Cr4 O10 C21 C22 -166.6(10)
O9 C21 C22 C23 0.7(17)
O10 C21 C22 C23 173.4(12)
O9 C21 C22 C24 121.5(15)
O10 C21 C22 C24 -65.7(15)
O9 C21 C22 C25 -120.0(15)
O10 C21 C22 C25 52.8(15)
Cr3 O11 C26 O12 -19(2)
Cr3 O11 C26 C27 164.5(8)
Cr4 O12 C26 O11 5(2)
Cr4 O12 C26 C27 -179.0(9)
O11 C26 C27 C30 -135.5(13)
O12 C26 C27 C30 48.0(15)
O11 C26 C27 C28 -11.2(16)
O12 C26 C27 C28 172.3(12)
O11 C26 C27 C29 108.1(14)
O12 C26 C27 C29 -68.4(14)
Cr4 O13 C31 O14 1(2)
Cr4 O13 C31 C32 -173.2(8)
Cr5 O14 C31 O13 -32(2)
Cr5 O14 C31 C32 142.6(10)
O13 C31 C32 C33 -44.3(14)
O14 C31 C32 C33 140.8(12)
O13 C31 C32 C35 -165.6(12)
O14 C31 C32 C35 19.4(16)
O13 C31 C32 C34 75.1(14)
O14 C31 C32 C34 -99.8(13)
Cr5 O16 C36 O15 -22(2)
Cr5 O16 C36 C37 155.8(10)
Cr4 O15 C36 O16 -1(2)
Cr4 O15 C36 C37 -178.7(8)
O16 C36 C37 C40 76.6(15)
O15 C36 C37 C40 -105.3(15)
O16 C36 C37 C38 -160.7(13)
O15 C36 C37 C38 17.4(16)
O16 C36 C37 C39 -41.8(16)
O15 C36 C37 C39 136.3(14)
Cr6 O18 C41 O17 16(2)
Cr6 O18 C41 C42 -163.8(9)
Cr5 O17 C41 O18 21(2)
Cr5 O17 C41 C42 -158.8(9)
O18 C41 C42 C45 14.5(17)
O17 C41 C42 C45 -165.6(14)
O18 C41 C42 C44 -106.1(14)
O17 C41 C42 C44 73.7(15)
O18 C41 C42 C43 135.3(14)
O17 C41 C42 C43 -44.9(16)
Cr5 O19 C46 O20 6(2)
Cr5 O19 C46 C47 -178.4(8)
Cr6 O20 C46 O19 26(2)
Cr6 O20 C46 C47 -150.2(11)
O19 C46 C47 C50 175.1(14)
O20 C46 C47 C50 -8.8(17)
O19 C46 C47 C48 -62.5(16)
O20 C46 C47 C48 113.6(15)
O19 C46 C47 C49 54.7(16)
O20 C46 C47 C49 -129.3(15)
Cr7 O22 C51 O21 -3(2)
Cr7 O22 C51 C52 -177.5(8)
Cr6 O21 C51 O22 -8(2)
Cr6 O21 C51 C52 166.9(9)
O22 C51 C52 C54 -43.2(15)
O21 C51 C52 C54 141.7(12)
O22 C51 C52 C53 -165.2(12)
O21 C51 C52 C53 19.7(15)
O22 C51 C52 C55 75.0(14)
O21 C51 C52 C55 -100.1(13)
Cr7 O24 C56 O23 8(2)
Cr7 O24 C56 C57 -166.3(9)
Cr6 O23 C56 O24 -22(2)
Cr6 O23 C56 C57 152.8(9)
O24 C56 C57 C59 -25.5(17)
O23 C56 C57 C59 159.5(13)
O24 C56 C57 C58 -147.4(14)
O23 C56 C57 C58 37.6(15)
O24 C56 C57 C60 93.7(15)
O23 C56 C57 C60 -81.4(14)
Ni1 O26 C61 O25 -23(2)
Ni1 O26 C61 C62 152.3(9)
Cr7 O25 C61 O26 -11(2)
Cr7 O25 C61 C62 174.1(8)
O26 C61 C62 C65 8.8(15)
O25 C61 C62 C65 -175.7(11)
O26 C61 C62 C64 -111.5(13)
O25 C61 C62 C64 64.0(14)
O26 C61 C62 C63 128.9(12)
O25 C61 C62 C63 -55.6(14)
Ni1 O28 C66 O27 -52.3(16)
Ni1 O28 C66 C67 122.3(10)
Cr7 O27 C66 O28 16(2)
Cr7 O27 C66 C67 -158.5(9)
O28 C66 C67 C68 132.8(13)
O27 C66 C67 C68 -52.2(13)
O28 C66 C67 C70 13.1(16)
O27 C66 C67 C70 -171.9(11)
O28 C66 C67 C69 -106.8(13)
O27 C66 C67 C69 68.2(13)
Ni1 O29 C71 O30 0(2)
Ni1 O29 C71 C72 -177.3(8)
Cr1 O30 C71 O29 -21(2)
Cr1 O30 C71 C72 156.2(9)
O29 C71 C72 C73 -3.5(16)
O30 C71 C72 C73 179.2(11)
O29 C71 C72 C75 -125.1(13)
O30 C71 C72 C75 57.6(13)
O29 C71 C72 C74 115.4(13)
O30 C71 C72 C74 -61.9(13)
C82 N1 C76 C77 170.0(12)
Cr1 N1 C76 C77 34.6(13)
Cr2 O31 C77 C78 18.0(13)
Cr1 O31 C77 C78 161.3(9)
Cr2 O31 C77 C76 -102.0(10)
Cr1 O31 C77 C76 41.3(12)
N1 C76 C77 O31 -50.6(14)
N1 C76 C77 C78 -169.7(12)
O31 C77 C78 O32 -25.8(14)
C76 C77 C78 O32 92.2(13)
O31 C77 C78 C79 94.0(14)
C76 C77 C78 C79 -148.0(12)
Cr2 O32 C78 C77 24.4(13)
Cr3 O32 C78 C77 161.2(9)
Cr2 O32 C78 C79 -101.3(10)
Cr3 O32 C78 C79 35.5(11)
O65 Cr8 F4 Ni2 32.7(6)
O36 Cr8 F4 Ni2 -22(5)
O38 Cr8 F4 Ni2 120.7(6)
O66 Cr8 F4 Ni2 -150.3(6)
N2 Cr8 F4 Ni2 -67.1(6)
F5 Ni2 F4 Cr8 150.6(6)
O61 Ni2 F4 Cr8 -61(7)
O64 Ni2 F4 Cr8 -28.1(6)
N4 Ni2 F4 Cr8 -118.6(6)
O63 Ni2 F4 Cr8 62.2(6)
F6 Cr14 F5 Ni2 127.3(4)
O62 Cr14 F5 Ni2 38.9(5)
O59 Cr14 F5 Ni2 -140.5(5)
O60 Cr14 F5 Ni2 -51.3(5)
O57 Cr14 F5 Ni2 -160(76)
F4 Ni2 F5 Cr14 -152.6(4)
O61 Ni2 F5 Cr14 29.1(5)
O64 Ni2 F5 Cr14 -131(6)
N4 Ni2 F5 Cr14 119.8(5)
O63 Ni2 F5 Cr14 -59.1(5)
O53 Cr13 F6 Cr14 38(5)
O70 Cr13 F6 Cr14 -138.2(5)
O58 Cr13 F6 Cr14 -50.9(6)
O55 Cr13 F6 Cr14 129.6(6)
O56 Cr13 F6 Cr14 42.5(6)
F5 Cr14 F6 Cr13 126.1(5)
O62 Cr14 F6 Cr13 -139.4(6)
O59 Cr14 F6 Cr13 37.8(6)
O60 Cr14 F6 Cr13 -76(7)
O57 Cr14 F6 Cr13 -52.7(6)
F4 Cr8 N2 C159 -86.5(9)
O65 Cr8 N2 C159 -177.9(9)
O36 Cr8 N2 C159 96.6(9)
O38 Cr8 N2 C159 28(4)
O66 Cr8 N2 C159 -0.5(9)
F4 Cr8 N2 C165 144.2(11)
O65 Cr8 N2 C165 52.8(11)
O36 Cr8 N2 C165 -32.8(11)
O38 Cr8 N2 C165 -101(3)
O66 Cr8 N2 C165 -129.8(11)
F4 Cr8 O36 C84 -115(5)
O65 Cr8 O36 C84 -169.8(11)
O38 Cr8 O36 C84 102.3(11)
O66 Cr8 O36 C84 13.1(11)
N2 Cr8 O36 C84 -69.8(11)
O66 Cr9 O37 C84 58.3(10)
O67 Cr9 O37 C84 139.4(10)
O40 Cr9 O37 C84 -123.0(10)
O39 Cr9 O37 C84 -37.3(10)
O42 Cr9 O37 C84 -77(3)
F4 Cr8 O38 C89 146.7(11)
O65 Cr8 O38 C89 -121.9(11)
O36 Cr8 O38 C89 -35.9(11)
O66 Cr8 O38 C89 60.9(11)
N2 Cr8 O38 C89 32(4)
O66 Cr9 O39 C89 7.8(13)
O67 Cr9 O39 C89 -2(8)
O40 Cr9 O39 C89 -173.8(13)
O42 Cr9 O39 C89 -83.9(13)
O37 Cr9 O39 C89 101.0(12)
O66 Cr9 O40 C94 -51(14)
O67 Cr9 O40 C94 2.3(15)
O39 Cr9 O40 C94 -178.2(15)
O42 Cr9 O40 C94 96.6(15)
O37 Cr9 O40 C94 -89.1(15)
O68 Cr10 O41 C94 4(6)
O44 Cr10 O41 C94 -127.0(13)
O43 Cr10 O41 C94 -42.1(13)
O46 Cr10 O41 C94 140.8(13)
O67 Cr10 O41 C94 53.4(13)
O66 Cr9 O42 C99 136.0(12)
O67 Cr9 O42 C99 54.9(12)
O40 Cr9 O42 C99 -42.9(12)
O39 Cr9 O42 C99 -128.5(12)
O37 Cr9 O42 C99 -89(3)
O68 Cr10 O43 C99 -79.4(15)
O44 Cr10 O43 C99 -174.4(15)
O46 Cr10 O43 C99 136(6)
O67 Cr10 O43 C99 2.3(15)
O41 Cr10 O43 C99 96.9(14)
O68 Cr10 O44 C104 24.2(14)
O43 Cr10 O44 C104 111.3(14)
O46 Cr10 O44 C104 -72.3(14)
O67 Cr10 O44 C104 14(9)
O41 Cr10 O44 C104 -159.6(14)
O47 Cr11 O45 C104 86.2(15)
O69 Cr11 O45 C104 -32(5)
O68 Cr11 O45 C104 -7.0(15)
O50 Cr11 O45 C104 -99.3(15)
O48 Cr11 O45 C104 171.6(15)
O68 Cr10 O46 C109 -4.3(12)
O44 Cr10 O46 C109 90.6(12)
O43 Cr10 O46 C109 140(6)
O67 Cr10 O46 C109 -86.1(12)
O41 Cr10 O46 C109 179.2(12)
O69 Cr11 O47 C109 113.7(12)
O68 Cr11 O47 C109 32.2(12)
O50 Cr11 O47 C109 -172(4)
O45 Cr11 O47 C109 -60.1(13)
O48 Cr11 O47 C109 -147.4(12)
O47 Cr11 O48 C114 -85.5(15)
O69 Cr11 O48 C114 3.0(15)
O68 Cr11 O48 C114 -102(19)
O50 Cr11 O48 C114 92.0(15)
O45 Cr11 O48 C114 -180(100)
O69 Cr12 O49 C114 38.9(14)
O54 Cr12 O49 C114 131.7(14)
O70 Cr12 O49 C114 122(6)
O51 Cr12 O49 C114 -50.8(14)
O52 Cr12 O49 C114 -138.7(14)
O47 Cr11 O50 C119 -36(5)
O69 Cr11 O50 C119 38.6(14)
O68 Cr11 O50 C119 120.2(14)
O45 Cr11 O50 C119 -147.8(14)
O48 Cr11 O50 C119 -60.2(14)
O69 Cr12 O51 C119 -12.5(14)
O49 Cr12 O51 C119 82.8(14)
O54 Cr12 O51 C119 151(10)
O70 Cr12 O51 C119 -96.6(14)
O52 Cr12 O51 C119 168.1(14)
O69 Cr12 O52 C124 66(11)
O49 Cr12 O52 C124 172.6(16)
O54 Cr12 O52 C124 -100.0(16)
O70 Cr12 O52 C124 -12.1(16)
O51 Cr12 O52 C124 80.8(16)
F6 Cr13 O53 C124 132(5)
O70 Cr13 O53 C124 -51.5(15)
O58 Cr13 O53 C124 -138.8(15)
O55 Cr13 O53 C124 40.9(15)
O56 Cr13 O53 C124 127.8(15)
O69 Cr12 O54 C129 -135.9(12)
O49 Cr12 O54 C129 128.8(12)
O70 Cr12 O54 C129 -51.9(12)
O51 Cr12 O54 C129 61(11)
O52 Cr12 O54 C129 43.5(12)
F6 Cr13 O55 C129 92.6(15)
O53 Cr13 O55 C129 -92.0(15)
O70 Cr13 O55 C129 1.3(15)
O58 Cr13 O55 C129 80(12)
O56 Cr13 O55 C129 -178.0(15)
F6 Cr13 O56 C134 -1.2(15)
O53 Cr13 O56 C134 178.4(16)
O70 Cr13 O56 C134 -137(28)
O58 Cr13 O56 C134 88.4(16)
O55 Cr13 O56 C134 -89.4(16)
F5 Cr14 O57 C134 -41(22)
F6 Cr14 O57 C134 31.8(17)
O62 Cr14 O57 C134 120.2(17)
O59 Cr14 O57 C134 -60.4(17)
O60 Cr14 O57 C134 -149.6(17)
F6 Cr13 O58 C139 32.4(16)
O53 Cr13 O58 C139 -142.9(17)
O70 Cr13 O58 C139 123.9(17)
O55 Cr13 O58 C139 45(13)
O56 Cr13 O58 C139 -56.8(17)
F5 Cr14 O59 C139 -81.2(14)
F6 Cr14 O59 C139 8.7(15)
O62 Cr14 O59 C139 111(9)
O60 Cr14 O59 C139 -174.4(15)
O57 Cr14 O59 C139 98.4(15)
F5 Cr14 O60 C144 55.9(11)
F6 Cr14 O60 C144 -102(7)
O62 Cr14 O60 C144 -38.7(11)
O59 Cr14 O60 C144 144.1(11)
O57 Cr14 O60 C144 -125.4(11)
F5 Ni2 O61 C144 12.5(13)
F4 Ni2 O61 C144 -136(6)
O64 Ni2 O61 C144 -168.8(13)
N4 Ni2 O61 C144 -78.3(13)
O63 Ni2 O61 C144 100.9(13)
F5 Cr14 O62 C149 2.3(12)
F6 Cr14 O62 C149 -87.5(11)
O59 Cr14 O62 C149 170(8)
O60 Cr14 O62 C149 95.6(12)
O57 Cr14 O62 C149 -177.2(12)
F5 Ni2 O63 C149 57.9(10)
F4 Ni2 O63 C149 145.4(10)
O61 Ni2 O63 C149 -37.3(10)
O64 Ni2 O63 C149 -125.6(10)
N4 Ni2 O63 C149 3(22)
F5 Ni2 O64 C154 -21(7)
F4 Ni2 O64 C154 -0.2(13)
O61 Ni2 O64 C154 178.1(13)
N4 Ni2 O64 C154 87.4(13)
O63 Ni2 O64 C154 -93.6(13)
F4 Cr8 O65 C154 -15.3(13)
O36 Cr8 O65 C154 161.2(13)
O38 Cr8 O65 C154 -109.9(13)
O66 Cr8 O65 C154 -65(6)
N2 Cr8 O65 C154 73.8(13)
O67 Cr9 O66 C160 -6.7(9)
O40 Cr9 O66 C160 47(14)
O39 Cr9 O66 C160 173.9(9)
O42 Cr9 O66 C160 -100.6(9)
O37 Cr9 O66 C160 84.9(9)
O67 Cr9 O66 Cr8 -144.9(6)
O40 Cr9 O66 Cr8 -92(14)
O39 Cr9 O66 Cr8 35.7(6)
O42 Cr9 O66 Cr8 121.1(5)
O37 Cr9 O66 Cr8 -53.4(5)
F4 Cr8 O66 C160 65.7(8)
O65 Cr8 O66 C160 116(6)
O36 Cr8 O66 C160 -111.0(8)
O38 Cr8 O66 C160 160.3(8)
N2 Cr8 O66 C160 -23.7(9)
F4 Cr8 O66 Cr9 -153.4(5)
O65 Cr8 O66 Cr9 -103(6)
O36 Cr8 O66 Cr9 30.0(5)
O38 Cr8 O66 Cr9 -58.7(5)
N2 Cr8 O66 Cr9 117.2(6)
O66 Cr9 O67 C161 -13.1(9)
O40 Cr9 O67 C161 168.5(9)
O39 Cr9 O67 C161 -3(8)
O42 Cr9 O67 C161 78.4(9)
O37 Cr9 O67 C161 -106.2(9)
O66 Cr9 O67 Cr10 -146.7(6)
O40 Cr9 O67 Cr10 35.0(6)
O39 Cr9 O67 Cr10 -136(8)
O42 Cr9 O67 Cr10 -55.2(6)
O37 Cr9 O67 Cr10 120.2(5)
O68 Cr10 O67 C161 -12.2(8)
O44 Cr10 O67 C161 -2(9)
O43 Cr10 O67 C161 -98.9(9)
O46 Cr10 O67 C161 84.4(8)
O41 Cr10 O67 C161 171.6(8)
O68 Cr10 O67 Cr9 123.0(5)
O44 Cr10 O67 Cr9 134(8)
O43 Cr10 O67 Cr9 36.4(6)
O46 Cr10 O67 Cr9 -140.3(6)
O41 Cr10 O67 Cr9 -53.1(6)
O44 Cr10 O68 C162 165.8(9)
O43 Cr10 O68 C162 81.2(9)
O46 Cr10 O68 C162 -101.5(9)
O67 Cr10 O68 C162 -14.8(9)
O41 Cr10 O68 C162 35(6)
O44 Cr10 O68 Cr11 -52.3(6)
O43 Cr10 O68 Cr11 -136.9(6)
O46 Cr10 O68 Cr11 40.4(6)
O67 Cr10 O68 Cr11 127.1(6)
O41 Cr10 O68 Cr11 177(86)
O47 Cr11 O68 C162 92.8(10)
O69 Cr11 O68 C162 4.1(10)
O50 Cr11 O68 C162 -84.8(10)
O45 Cr11 O68 C162 -172.9(10)
O48 Cr11 O68 C162 109(19)
O47 Cr11 O68 Cr10 -48.9(6)
O69 Cr11 O68 Cr10 -137.6(6)
O50 Cr11 O68 Cr10 133.5(6)
O45 Cr11 O68 Cr10 45.4(7)
O48 Cr11 O68 Cr10 -33(19)
O49 Cr12 O69 C163 -161.8(9)
O54 Cr12 O69 C163 110.6(8)
O70 Cr12 O69 C163 22.9(8)
O51 Cr12 O69 C163 -70.2(9)
O52 Cr12 O69 C163 -55(11)
O49 Cr12 O69 Cr11 -40.4(6)
O54 Cr12 O69 Cr11 -128.0(5)
O70 Cr12 O69 Cr11 144.3(6)
O51 Cr12 O69 Cr11 51.2(6)
O52 Cr12 O69 Cr11 66(11)
O47 Cr11 O69 C163 -123.5(9)
O68 Cr11 O69 C163 -30.3(9)
O50 Cr11 O69 C163 62.2(9)
O45 Cr11 O69 C163 -5(5)
O48 Cr11 O69 C163 151.1(9)
O47 Cr11 O69 Cr12 113.8(5)
O68 Cr11 O69 Cr12 -153.1(6)
O50 Cr11 O69 Cr12 -60.6(6)
O45 Cr11 O69 Cr12 -128(4)
O48 Cr11 O69 Cr12 28.3(6)
F6 Cr13 O70 C164 8.1(10)
O53 Cr13 O70 C164 -171.6(10)
O58 Cr13 O70 C164 -81.5(10)
O55 Cr13 O70 C164 96.2(10)
O56 Cr13 O70 C164 143(28)
F6 Cr13 O70 Cr12 -131.4(6)
O53 Cr13 O70 Cr12 49.0(6)
O58 Cr13 O70 Cr12 139.1(6)
O55 Cr13 O70 Cr12 -43.2(6)
O56 Cr13 O70 Cr12 4(29)
O69 Cr12 O70 C164 10.7(9)
O49 Cr12 O70 C164 -73(6)
O54 Cr12 O70 C164 -82.6(9)
O51 Cr12 O70 C164 99.8(10)
O52 Cr12 O70 C164 -171.8(9)
O69 Cr12 O70 Cr13 153.6(6)
O49 Cr12 O70 Cr13 70(6)
O54 Cr12 O70 Cr13 60.4(6)
O51 Cr12 O70 Cr13 -117.2(6)
O52 Cr12 O70 Cr13 -28.9(7)
Cr4 O33 C79 C80 23.2(12)
Cr3 O33 C79 C80 165.2(8)
Cr4 O33 C79 C78 -105.3(10)
Cr3 O33 C79 C78 36.7(11)
C77 C78 C79 O33 -168.0(11)
O32 C78 C79 O33 -46.0(12)
C77 C78 C79 C80 72.5(16)
O32 C78 C79 C80 -165.5(10)
Cr5 O34 C80 C79 -177.5(9)
Cr4 O34 C80 C79 50.6(13)
Cr5 O34 C80 C81 -46.6(12)
Cr4 O34 C80 C81 -178.5(9)
O33 C79 C80 O34 -47.5(14)
C78 C79 C80 O34 74.3(16)
O33 C79 C80 C81 -169.2(12)
C78 C79 C80 C81 -47.4(17)
Cr6 O35 C81 C80 177.5(8)
Cr5 O35 C81 C80 -41.1(12)
O34 C80 C81 O35 56.2(13)
C79 C80 C81 O35 179.5(12)
C76 N1 C82 C83 49.6(17)
Cr1 N1 C82 C83 178.4(10)
Cr9 O37 C84 O36 -26.7(17)
Cr9 O37 C84 C85 144.1(8)
Cr8 O36 C84 O37 -16.9(19)
Cr8 O36 C84 C85 172.4(8)
O37 C84 C85 C88 156.5(11)
O36 C84 C85 C88 -31.8(14)
O37 C84 C85 C87 35.8(13)
O36 C84 C85 C87 -152.6(11)
O37 C84 C85 C86 -83.8(12)
O36 C84 C85 C86 87.8(12)
Cr8 O38 C89 O39 -31(2)
Cr8 O38 C89 C90 155.2(8)
Cr9 O39 C89 O38 -12(2)
Cr9 O39 C89 C90 161.4(8)
O38 C89 C90 C91 -160.8(12)
O39 C89 C90 C91 24.8(14)
O38 C89 C90 C92 -40.1(15)
O39 C89 C90 C92 145.5(12)
O38 C89 C90 C93 78.1(14)
O39 C89 C90 C93 -96.3(12)
Cr10 O41 C94 O40 -25(2)
Cr10 O41 C94 C95 163.1(9)
Cr9 O40 C94 O41 -10(2)
Cr9 O40 C94 C95 162.8(10)
O41 C94 C95 C97 -151.0(13)
O40 C94 C95 C97 36.4(15)
O41 C94 C95 C98 -30.1(16)
O40 C94 C95 C98 157.3(12)
O41 C94 C95 C96 89.2(15)
O40 C94 C95 C96 -83.4(14)
Cr9 O42 C99 O43 -25(2)
Cr9 O42 C99 C100 147.5(10)
Cr10 O43 C99 O42 -11(2)
Cr10 O43 C99 C100 176.7(10)
O42 C99 C100 C101 -84.5(16)
O43 C99 C100 C101 88.1(15)
O42 C99 C100 C103 155.7(14)
O43 C99 C100 C103 -31.7(16)
O42 C99 C100 C102 34.9(17)
O43 C99 C100 C102 -152.5(13)
Cr10 O44 C104 O45 12(3)
Cr10 O44 C104 C105 -176.3(9)
Cr11 O45 C104 O44 -23(3)
Cr11 O45 C104 C105 164.7(10)
O44 C104 C105 C106 -119.5(16)
O45 C104 C105 C106 53.7(16)
O44 C104 C105 C108 118.2(16)
O45 C104 C105 C108 -68.6(16)
O44 C104 C105 C107 0.7(17)
O45 C104 C105 C107 173.9(14)
Cr11 O47 C109 O46 -2(2)
Cr11 O47 C109 C110 172.8(8)
Cr10 O46 C109 O47 -16(2)
Cr10 O46 C109 C110 168.8(8)
O47 C109 C110 C113 162.3(12)
O46 C109 C110 C113 -22.4(15)
O47 C109 C110 C112 41.5(15)
O46 C109 C110 C112 -143.2(12)
O47 C109 C110 C111 -77.5(14)
O46 C109 C110 C111 97.8(13)
Cr11 O48 C114 O49 -12(2)
Cr11 O48 C114 C115 163.4(9)
Cr12 O49 C114 O48 -14(2)
Cr12 O49 C114 C115 170.1(9)
O48 C114 C115 C117 158.6(14)
O49 C114 C115 C117 -25.5(16)
O48 C114 C115 C118 -80.7(16)
O49 C114 C115 C118 95.3(15)
O48 C114 C115 C116 39.0(16)
O49 C114 C115 C116 -145.1(13)
Cr11 O50 C119 O51 -8(2)
Cr11 O50 C119 C120 172.2(9)
Cr12 O51 C119 O50 -9(2)
Cr12 O51 C119 C120 170.2(10)
O50 C119 C120 C122 -173.1(15)
O51 C119 C120 C122 7.4(17)
O50 C119 C120 C123 62.0(17)
O51 C119 C120 C123 -117.5(14)
O50 C119 C120 C121 -55.3(17)
O51 C119 C120 C121 125.2(14)
Cr13 O53 C124 O52 22(2)
Cr13 O53 C124 C125 -159.3(11)
Cr12 O52 C124 O53 19(3)
Cr12 O52 C124 C125 -160.1(11)
O53 C124 C125 C128 146.9(16)
O52 C124 C125 C128 -33.9(17)
O53 C124 C125 C127 23.5(18)
O52 C124 C125 C127 -157.4(14)
O53 C124 C125 C126 -94.6(17)
O52 C124 C125 C126 84.5(16)
Cr13 O55 C129 O54 10(3)
Cr13 O55 C129 C130 -173.3(9)
Cr12 O54 C129 O55 24(2)
Cr12 O54 C129 C130 -153.6(9)
O55 C129 C130 C132 4.8(18)
O54 C129 C130 C132 -177.6(14)
O55 C129 C130 C133 128.2(15)
O54 C129 C130 C133 -54.2(16)
O55 C129 C130 C131 -114.4(16)
O54 C129 C130 C131 63.2(15)
Cr14 O57 C134 O56 -2(3)
Cr14 O57 C134 C135 172.2(10)
Cr13 O56 C134 O57 -19(3)
Cr13 O56 C134 C135 166.5(10)
O57 C134 C135 C136 132.8(18)
O56 C134 C135 C136 -52.3(17)
O57 C134 C135 C138 13(2)
O56 C134 C135 C138 -172.3(15)
O57 C134 C135 C137 -106.9(18)
O56 C134 C135 C137 68.0(17)
Cr13 O58 C139 O59 3(3)
Cr13 O58 C139 C140 173.0(10)
Cr14 O59 C139 O58 -30(3)
Cr14 O59 C139 C140 159.1(10)
O58 C139 C140 C142 142.1(17)
O59 C139 C140 C142 -46.6(17)
O58 C139 C140 C141 23(2)
O59 C139 C140 C141 -165.4(14)
O58 C139 C140 C143 -98.0(18)
O59 C139 C140 C143 73.3(16)
Ni2 O61 C144 O60 -15(2)
Ni2 O61 C144 C145 162.9(8)
Cr14 O60 C144 O61 -27.3(19)
Cr14 O60 C144 C145 154.8(8)
O61 C144 C145 C147 -106.3(14)
O60 C144 C145 C147 71.6(13)
O61 C144 C145 C148 12.5(15)
O60 C144 C145 C148 -169.5(11)
O61 C144 C145 C146 132.7(13)
O60 C144 C145 C146 -49.4(13)
Ni2 O63 C149 O62 -33.5(18)
Ni2 O63 C149 C150 141.8(8)
Cr14 O62 C149 O63 -4(2)
Cr14 O62 C149 C150 -179.5(8)
O63 C149 C150 C153 52.8(14)
O62 C149 C150 C153 -131.2(12)
O63 C149 C150 C151 174.1(12)
O62 C149 C150 C151 -9.9(14)
O63 C149 C150 C152 -65.7(13)
O62 C149 C150 C152 110.3(12)
Ni2 O64 C154 O65 14(2)
Ni2 O64 C154 C155 -163.7(9)
Cr8 O65 C154 O64 -4(2)
Cr8 O65 C154 C155 173.7(9)
O64 C154 C155 C158 175.8(16)
O65 C154 C155 C158 -2.4(19)
O64 C154 C155 C156 -64.3(18)
O65 C154 C155 C156 117.6(16)
O64 C154 C155 C157 56.9(19)
O65 C154 C155 C157 -121.3(18)
C165 N2 C159 C160 158.3(13)
Cr8 N2 C159 C160 24.5(14)
Cr9 O66 C160 C159 -97.9(11)
Cr8 O66 C160 C159 42.5(12)
Cr9 O66 C160 C161 22.4(14)
Cr8 O66 C160 C161 162.8(9)
N2 C159 C160 O66 -44.4(15)
N2 C159 C160 C161 -160.9(12)
Cr9 O67 C161 C162 -100.1(11)
Cr10 O67 C161 C162 34.9(12)
Cr9 O67 C161 C160 28.5(14)
Cr10 O67 C161 C160 163.5(9)
O66 C160 C161 O67 -30.9(14)
C159 C160 C161 O67 86.3(13)
O66 C160 C161 C162 93.6(14)
C159 C160 C161 C162 -149.2(13)
Cr10 O68 C162 C163 166.9(9)
Cr11 O68 C162 C163 23.3(14)
Cr10 O68 C162 C161 35.7(12)
Cr11 O68 C162 C161 -107.9(11)
O67 C161 C162 O68 -44.7(14)
C160 C161 C162 O68 -169.6(11)
O67 C161 C162 C163 -165.3(12)
C160 C161 C162 C163 69.8(17)
O68 C162 C163 O69 -48.2(15)
C161 C162 C163 O69 71.9(16)
O68 C162 C163 C164 -165.4(12)
C161 C162 C163 C164 -45(2)
Cr12 O69 C163 C162 -179.0(9)
Cr11 O69 C163 C162 51.9(12)
Cr12 O69 C163 C164 -48.6(12)
Cr11 O69 C163 C164 -177.8(10)
Cr13 O70 C164 C163 176.2(8)
Cr12 O70 C164 C163 -40.5(13)
C162 C163 C164 O70 177.3(13)
O69 C163 C164 O70 57.6(14)
C159 N2 C165 C166 174.3(12)
Cr8 N2 C165 C166 -59.3(16)
N3 C167 C168 C169 -1(2)
N3 C167 C168 C172 174.2(15)
C167 C168 C169 C170 0(2)
C172 C168 C169 C170 -174.1(16)
C167 C168 C169 C176 175.8(14)
C172 C168 C169 C176 1(2)
C168 C169 C170 C171 -1(2)
C176 C169 C170 C171 -176.3(13)
C168 C169 C170 C173 179.2(15)
C176 C169 C170 C173 4(2)
C169 C170 C171 N3 2(2)
C173 C170 C171 N3 -178.3(14)
N4 C174 C175 C176 -10(2)
N4 C174 C175 C180 175.0(13)
C174 C175 C176 C177 7(2)
C180 C175 C176 C177 -178.4(14)
C174 C175 C176 C169 -170.5(14)
C180 C175 C176 C169 4(2)
C168 C169 C176 C175 83.6(19)
C170 C169 C176 C175 -100.9(19)
C168 C169 C176 C177 -94(2)
C170 C169 C176 C177 81.5(19)
C175 C176 C177 C178 -2(2)
C169 C176 C177 C178 175.5(14)
C175 C176 C177 C179 -180.0(14)
C169 C176 C177 C179 -2(2)
C176 C177 C178 N4 0(2)
C179 C177 C178 N4 178.2(14)
C170 C171 N3 C167 -2(2)
C170 C171 N3 Ni1 -174.4(11)
C168 C167 N3 C171 2(2)
C168 C167 N3 Ni1 174.0(12)
F1 Ni1 N3 C171 -114.7(10)
O29 Ni1 N3 C171 154.2(10)
F2 Ni1 N3 C171 -28.8(11)
O26 Ni1 N3 C171 63.2(10)
O28 Ni1 N3 C171 91(20)
F1 Ni1 N3 C167 73.1(11)
O29 Ni1 N3 C167 -18.0(11)
F2 Ni1 N3 C167 159.0(11)
O26 Ni1 N3 C167 -108.9(11)
O28 Ni1 N3 C167 -81(20)
C177 C178 N4 C174 -3(2)
C177 C178 N4 Ni2 -178.8(12)
C175 C174 N4 C178 8(2)
C175 C174 N4 Ni2 -176.1(11)
F5 Ni2 N4 C178 126.8(12)
F4 Ni2 N4 C178 39.1(12)
O61 Ni2 N4 C178 -138.2(12)
O64 Ni2 N4 C178 -49.8(12)
O63 Ni2 N4 C178 -178(100)
F5 Ni2 N4 C174 -48.9(10)
F4 Ni2 N4 C174 -136.5(10)
O61 Ni2 N4 C174 46.2(11)
O64 Ni2 N4 C174 134.5(10)
O63 Ni2 N4 C174 6(22)
